data_1507573
loop_
_publ_author_name
'Chen, Shi'
'Salo, Eric C.'
'Wheeler, Kraig A.'
'Kerrigan, Nessan J.'

_publ_section_title
;
 BINAPHANE-Catalyzed Asymmetric Synthesis of trans-\b-Lactams from
 Disubstituted Ketenes and N-Tosyl Arylimines.
;
_journal_issue 7
_journal_name_full 'Organic letters'
_journal_page_first 1784
_journal_page_last 1787
_journal_paper_doi 10.1021/ol3003783
_journal_volume 14
_journal_year 2012
_chemical_absolute_configuration ad
_chemical_formula_sum 'C24 H29 N O3 S'
_chemical_formula_weight 411.54
_chemical_name_systematic
; 
 ? 
;
_space_group_IT_number 4
_symmetry_cell_setting monoclinic
_symmetry_space_group_name_Hall 'P 2yb'
_symmetry_space_group_name_H-M 'P 1 21 1'
_atom_sites_solution_hydrogens geom
_atom_sites_solution_primary direct
_atom_sites_solution_secondary difmap
_audit_creation_method SHELXL-97
_cell_angle_alpha 90.00
_cell_angle_beta 90.321(4)
_cell_angle_gamma 90.00
_cell_formula_units_Z 8
_cell_length_a 13.2199(7)
_cell_length_b 13.2515(6)
_cell_length_c 26.9912(14)
_cell_measurement_reflns_used 8084
_cell_measurement_temperature 100(2)
_cell_measurement_theta_max 67.482
_cell_measurement_theta_min 3.274
_cell_volume 4728.3(4)
_computing_cell_refinement APEX2
_computing_data_reduction
;
SAINT (Bruker, 2009) and XPREP (Bruker, 2009)
;
_computing_molecular_graphics 'XSEED (Barbour, 2001)'
_computing_publication_material 'XSEED (Barbour, 2001)'
_computing_structure_refinement 'SHELXL-97 (Sheldrick, 2008)'
_computing_structure_solution 'SHELXS-97 (Sheldrick, 2008)'
_diffrn_ambient_temperature 100(2)
_diffrn_detector_area_resol_mean 8.33
_diffrn_measurement_device_type 'Bruker APEXII CCD'
_diffrn_measurement_method 'phi and omega scans'
_diffrn_radiation_monochromator graphite
_diffrn_radiation_source 'fine-focus sealed tube'
_diffrn_radiation_type CuK\a
_diffrn_radiation_wavelength 1.54178
_diffrn_reflns_av_R_equivalents 0.0404
_diffrn_reflns_av_sigmaI/netI 0.0593
_diffrn_reflns_limit_h_max 15
_diffrn_reflns_limit_h_min -15
_diffrn_reflns_limit_k_max 15
_diffrn_reflns_limit_k_min -15
_diffrn_reflns_limit_l_max 32
_diffrn_reflns_limit_l_min -28
_diffrn_reflns_number 37323
_diffrn_reflns_theta_max 68.00
_diffrn_reflns_theta_min 1.64
_exptl_absorpt_coefficient_mu 1.393
_exptl_absorpt_correction_T_max 0.9162
_exptl_absorpt_correction_T_min 0.6414
_exptl_absorpt_correction_type multi-scan
_exptl_absorpt_process_details 'SADABS (Bruker, 2009)'
_exptl_crystal_colour colorless
_exptl_crystal_density_diffrn 1.156
_exptl_crystal_density_method 'not measured'
_exptl_crystal_description 'tranparent rod'
_exptl_crystal_F_000 1760
_exptl_crystal_size_max 0.35
_exptl_crystal_size_mid 0.10
_exptl_crystal_size_min 0.06
_platon_squeeze_details
;
 Refinement with this model resulted in a final R value of 7-8%.  Significant
 unidentifiable residual electron density was observed at 1.5 e/A3 suggesting
 the possible presence of disorded solvent.  Processing the data with
 Platon/Squeeze produced a solventless data set that gave satisfactory
 convergence.  The number of electrons (51 e's) determined for this
 void space (193 A3) corresponds to both recrystallization solvents
 used (hexanes, 51 e's;  EtOAc, 48 e's).  
;
_refine_diff_density_max 0.237
_refine_diff_density_min -0.252
_refine_diff_density_rms 0.043
_refine_ls_abs_structure_details 'Flack H D (1983), Acta Cryst. A39, 876-881'
_refine_ls_abs_structure_Flack 0.032(12)
_refine_ls_extinction_method none
_refine_ls_goodness_of_fit_all 1.009
_refine_ls_goodness_of_fit_obs 1.071
_refine_ls_matrix_type full
_refine_ls_number_parameters 1229
_refine_ls_number_reflns 13817
_refine_ls_number_restraints 69
_refine_ls_restrained_S_all 1.010
_refine_ls_restrained_S_obs 1.072
_refine_ls_R_factor_all 0.0649
_refine_ls_R_factor_obs 0.0499
_refine_ls_shift/esd_max 0.069
_refine_ls_shift/esd_mean 0.044
_refine_ls_structure_factor_coef Fsqd
_refine_ls_weighting_details 'w=1/[\s^2^(Fo^2^)+(0.0657P)^2^+0.3341P] where P=(Fo^2^+2Fc^2^)/3'
_refine_ls_weighting_scheme calc
_refine_ls_wR_factor_all 0.1232
_refine_ls_wR_factor_obs 0.1164
_reflns_number_gt 11176
_reflns_number_total 13817
_reflns_threshold_expression >2sigma(I)
_cod_data_source_file ol3003783_si_004.cif
_cod_data_source_block NKER05squeezed
_cod_depositor_comments
;
The following automatic conversions were performed:

'_refine_ls_weighting_scheme' value 'calc
w=1/[\s^2^(Fo^2^)+(0.0657P)^2^+0.3341P] where P=(Fo^2^+2Fc^2^)/3' was
changed to 'calc'. New tag '_refine_ls_weighting_details' was
created. The value of the new tag was set to
'w=1/[\s^2^(Fo^2^)+(0.0657P)^2^+0.3341P] where P=(Fo^2^+2Fc^2^)/3'.

Automatic conversion script
Id: cif_fix_values 3143 2015-03-26 13:38:13Z robertas 
;
_cod_original_sg_symbol_H-M 'P 21'
_cod_database_code 1507573

loop_
_symmetry_equiv_pos_as_xyz
'x, y, z'
'-x, y+1/2, -z'

loop_
_atom_site_aniso_label
_atom_site_aniso_U_11
_atom_site_aniso_U_22
_atom_site_aniso_U_33
_atom_site_aniso_U_23
_atom_site_aniso_U_13
_atom_site_aniso_U_12
S1A 0.0445(4) 0.0260(4) 0.0391(4) 0.0014(3) 0.0008(3) 0.0069(3)
O1A 0.0366(11) 0.0446(14) 0.0574(13) 0.0033(11) 0.0034(10) -0.0004(10)
O2A 0.0434(12) 0.0351(13) 0.0510(12) -0.0007(10) -0.0065(10) 0.0122(10)
O3A 0.0616(14) 0.0301(13) 0.0434(11) 0.0080(10) 0.0106(10) 0.0070(10)
N1A 0.0351(12) 0.0271(13) 0.0406(13) 0.0007(11) 0.0035(10) 0.0054(10)
C1A 0.037(2) 0.028(2) 0.051(2) -0.0002(15) 0.0049(13) 0.0047(13)
C2A 0.0333(15) 0.035(2) 0.042(2) 0.0008(14) 0.0003(12) 0.0041(13)
C3A 0.040(2) 0.0221(15) 0.0382(15) 0.0019(13) 0.0000(12) 0.0000(12)
C4A 0.0357(15) 0.024(2) 0.045(2) -0.0025(13) -0.0004(13) -0.0004(12)
C5A 0.044(2) 0.025(2) 0.042(2) 0.0014(13) 0.0019(13) -0.0008(13)
C6A 0.036(2) 0.034(2) 0.039(2) -0.0028(14) 0.0008(12) -0.0028(13)
C7A 0.0351(15) 0.035(2) 0.0387(15) -0.0059(14) -0.0036(12) 0.0040(13)
C8A 0.045(2) 0.031(2) 0.0398(15) 0.0018(14) -0.0048(13) 0.0078(14)
C9A 0.039(2) 0.030(2) 0.043(2) 0.0012(14) -0.0006(13) 0.0002(13)
C10A 0.042(2) 0.049(2) 0.049(2) 0.002(2) -0.0033(14) 0.008(2)
C11A 0.043(2) 0.047(2) 0.054(2) -0.008(2) -0.0045(15) -0.006(2)
C12A 0.036(2) 0.061(2) 0.059(2) 0.021(2) 0.0024(15) 0.001(2)
C13A 0.038(3) 0.085(5) 0.043(3) 0.027(3) 0.004(2) 0.008(3)
C14A 0.070(4) 0.291(10) 0.165(6) 0.191(6) 0.062(4) 0.073(6)
C15A 0.063(3) 0.066(4) 0.058(3) 0.019(3) -0.007(3) 0.003(3)
C16A 0.052(3) 0.067(4) 0.065(3) 0.016(3) -0.006(3) 0.017(3)
C17A 0.049(3) 0.041(3) 0.041(2) 0.010(2) 0.003(2) 0.012(2)
C18A 0.0364(14) 0.026(2) 0.0338(14) -0.0039(13) -0.0041(11) 0.0029(12)
C19A 0.0369(15) 0.024(2) 0.046(2) 0.0010(13) -0.0017(13) -0.0066(12)
C20A 0.0257(14) 0.032(2) 0.051(2) -0.0020(14) -0.0027(12) -0.0002(12)
C21A 0.0369(15) 0.027(2) 0.046(2) -0.0019(14) -0.0048(13) 0.0037(13)
C22A 0.043(2) 0.026(2) 0.044(2) 0.0085(14) 0.0059(13) -0.0021(13)
C23A 0.0333(14) 0.031(2) 0.0337(14) 0.0027(13) 0.0052(11) 0.0017(12)
C24A 0.044(2) 0.028(2) 0.076(2) 0.000(2) 0.005(2) 0.0054(15)
S1B 0.0426(4) 0.0264(4) 0.0392(4) 0.0011(3) 0.0015(3) -0.0071(3)
O1B 0.0343(11) 0.0435(14) 0.0537(12) 0.0036(11) -0.0030(9) 0.0026(10)
O2B 0.0611(14) 0.0294(12) 0.0444(12) 0.0042(10) -0.0071(10) -0.0066(10)
O3B 0.0436(12) 0.0357(13) 0.0482(12) -0.0016(10) 0.0105(9) -0.0120(10)
N1B 0.0358(13) 0.0233(13) 0.0405(13) 0.0004(11) -0.0014(10) -0.0045(10)
C1B 0.036(2) 0.028(2) 0.046(2) 0.0027(14) -0.0008(13) -0.0056(13)
C2B 0.0306(15) 0.037(2) 0.043(2) 0.0033(14) 0.0005(12) -0.0017(13)
C3B 0.039(2) 0.023(2) 0.043(2) 0.0034(13) 0.0018(13) -0.0001(12)
C4B 0.0348(15) 0.024(2) 0.043(2) -0.0035(13) 0.0029(12) -0.0016(12)
C5B 0.041(2) 0.0213(15) 0.040(2) 0.0020(13) 0.0037(12) -0.0004(12)
C6B 0.037(2) 0.034(2) 0.0354(15) -0.0040(14) 0.0016(12) 0.0018(13)
C7B 0.0360(15) 0.033(2) 0.041(2) -0.0062(14) 0.0085(12) -0.0037(13)
C8B 0.043(2) 0.029(2) 0.0388(15) 0.0025(13) 0.0043(13) -0.0050(13)
C9B 0.041(2) 0.033(2) 0.0348(14) 0.0033(13) 0.0004(12) -0.0018(13)
C10B 0.043(2) 0.046(2) 0.047(2) 0.003(2) 0.0042(14) -0.011(2)
C11B 0.039(2) 0.056(2) 0.053(2) -0.020(2) 0.0008(14) 0.001(2)
C12B 0.037(2) 0.078(3) 0.058(2) 0.024(2) 0.004(2) -0.001(2)
C13B 0.064(3) 0.069(4) 0.065(3) 0.004(3) 0.002(3) 0.004(3)
C14B 0.082(4) 0.134(7) 0.072(4) 0.051(4) -0.005(3) -0.045(4)
C15B 0.085(5) 0.118(6) 0.079(4) 0.048(4) -0.007(4) -0.027(5)
C16B 0.047(3) 0.109(6) 0.083(4) 0.057(4) -0.002(3) 0.005(4)
C17B 0.042(2) 0.106(4) 0.059(2) 0.047(2) 0.007(2) 0.008(2)
C18B 0.0346(14) 0.0222(15) 0.0368(14) -0.0016(13) 0.0048(12) -0.0047(12)
C19B 0.0331(14) 0.025(2) 0.045(2) -0.0014(13) -0.0002(12) 0.0048(12)
C20B 0.0301(14) 0.032(2) 0.050(2) -0.0053(14) 0.0035(13) -0.0030(12)
C21B 0.040(2) 0.028(2) 0.044(2) -0.0024(14) 0.0044(13) -0.0040(13)
C22B 0.045(2) 0.031(2) 0.047(2) 0.0068(15) -0.0056(14) 0.0001(14)
C23B 0.0318(15) 0.035(2) 0.040(2) 0.0000(14) -0.0051(12) -0.0043(13)
C24B 0.044(2) 0.031(2) 0.076(2) -0.003(2) -0.002(2) -0.0094(15)
S1C 0.0332(4) 0.0297(4) 0.0441(4) 0.0040(3) -0.0006(3) -0.0017(3)
O1C 0.0517(13) 0.0435(14) 0.0398(11) 0.0001(11) -0.0013(10) -0.0030(11)
O2C 0.0360(11) 0.0319(13) 0.0606(13) 0.0070(11) -0.0027(10) -0.0031(9)
O3C 0.0401(11) 0.0431(14) 0.0431(11) 0.0092(11) 0.0055(9) 0.0006(10)
N1C 0.0366(13) 0.0308(14) 0.0395(13) 0.0046(11) -0.0009(10) -0.0018(11)
C1C 0.042(2) 0.030(2) 0.039(2) 0.0053(14) -0.0001(13) 0.0009(13)
C2C 0.033(2) 0.039(2) 0.041(2) 0.0085(14) 0.0017(13) -0.0015(13)
C3C 0.0300(14) 0.030(2) 0.043(2) -0.0019(13) 0.0005(12) -0.0034(12)
C4C 0.0342(15) 0.026(2) 0.041(2) -0.0006(13) 0.0002(12) 0.0005(12)
C5C 0.037(2) 0.031(2) 0.042(2) -0.0016(14) -0.0038(13) -0.0049(13)
C6C 0.036(2) 0.033(2) 0.043(2) 0.0051(14) 0.0031(13) -0.0042(13)
C7C 0.039(2) 0.030(2) 0.042(2) 0.0007(14) 0.0084(13) 0.0049(13)
C8C 0.035(2) 0.035(2) 0.041(2) -0.0035(14) -0.0022(12) 0.0017(13)
C9C 0.0248(13) 0.029(2) 0.048(2) -0.0021(14) -0.0002(12) -0.0014(12)
C10C 0.051(2) 0.035(2) 0.047(2) 0.0004(15) -0.0016(15) -0.0001(15)
C11C 0.047(2) 0.046(2) 0.047(2) 0.003(2) 0.0022(15) 0.008(2)
C12C 0.038(2) 0.059(2) 0.046(2) 0.011(2) 0.0009(14) -0.013(2)
C13C 0.033(3) 0.027(4) 0.047(4) -0.010(3) 0.012(3) -0.006(3)
C14C 0.063(4) 0.023(4) 0.057(4) 0.011(3) 0.023(3) -0.005(3)
C15C 0.044(4) 0.021(4) 0.069(4) -0.002(3) 0.024(3) -0.002(3)
C16C 0.067(5) 0.031(4) 0.066(5) 0.013(4) 0.029(4) 0.010(4)
C17C 0.043(4) 0.026(4) 0.056(5) 0.022(4) 0.002(3) -0.015(3)
C18C 0.0291(13) 0.027(2) 0.0401(14) -0.0007(13) 0.0023(11) -0.0009(12)
C19C 0.041(2) 0.040(2) 0.038(2) -0.0023(15) -0.0063(13) -0.0046(14)
C20C 0.048(2) 0.026(2) 0.051(2) -0.0062(15) -0.0049(15) -0.0016(14)
C21C 0.042(2) 0.026(2) 0.048(2) 0.0020(14) 0.0022(14) -0.0026(13)
C22C 0.041(2) 0.034(2) 0.042(2) -0.0037(14) -0.0032(13) 0.0001(14)
C23C 0.044(2) 0.030(2) 0.0355(15) -0.0036(14) -0.0013(13) 0.0002(13)
C24C 0.076(3) 0.038(2) 0.056(2) 0.009(2) -0.003(2) -0.007(2)
S1D 0.0334(4) 0.0302(4) 0.0419(4) 0.0047(3) 0.0014(3) 0.0019(3)
O1D 0.0500(13) 0.0410(14) 0.0386(11) 0.0008(10) 0.0038(9) 0.0012(10)
O2D 0.0361(11) 0.0334(13) 0.0555(13) 0.0065(11) 0.0076(10) 0.0040(9)
O3D 0.0398(11) 0.0408(13) 0.0435(11) 0.0078(10) -0.0046(9) -0.0045(10)
N1D 0.0404(13) 0.0268(14) 0.0388(13) 0.0032(11) 0.0004(11) 0.0052(11)
C1D 0.042(2) 0.025(2) 0.041(2) 0.0032(14) -0.0006(13) -0.0007(13)
C2D 0.036(2) 0.036(2) 0.039(2) 0.0054(14) -0.0006(13) 0.0023(13)
C3D 0.0331(15) 0.033(2) 0.0382(15) 0.0021(13) -0.0015(12) 0.0038(12)
C4D 0.0303(14) 0.026(2) 0.040(2) -0.0009(13) 0.0004(12) -0.0023(12)
C5D 0.040(2) 0.034(2) 0.039(2) 0.0022(14) 0.0041(13) 0.0044(14)
C6D 0.0340(15) 0.032(2) 0.044(2) 0.0037(14) 0.0004(13) 0.0067(13)
C7D 0.038(2) 0.036(2) 0.040(2) 0.0022(14) 0.0001(13) -0.0053(13)
C8D 0.0317(15) 0.037(2) 0.045(2) -0.0051(15) 0.0068(12) 0.0001(13)
C9D 0.0302(15) 0.030(2) 0.045(2) -0.0014(14) -0.0027(12) -0.0017(12)
C10D 0.052(2) 0.040(2) 0.037(2) 0.0002(15) 0.0013(14) -0.003(2)
C11D 0.046(2) 0.048(2) 0.048(2) 0.008(2) -0.0017(15) -0.004(2)
C12D 0.044(2) 0.052(2) 0.042(2) 0.007(2) 0.0015(14) 0.011(2)
C13D 0.040(3) 0.050(4) 0.054(3) 0.011(3) -0.002(2) 0.010(3)
C14D 0.057(3) 0.079(5) 0.055(3) 0.013(3) 0.004(3) 0.033(3)
C15D 0.091(4) 0.073(5) 0.072(4) 0.014(4) -0.013(4) 0.049(4)
C16D 0.065(4) 0.047(3) 0.064(3) 0.031(3) -0.008(3) 0.014(3)
C17D 0.079(4) 0.059(4) 0.041(3) 0.010(3) 0.000(3) 0.029(3)
C18D 0.0299(14) 0.029(2) 0.0385(15) -0.0032(13) 0.0011(11) -0.0011(12)
C19D 0.045(2) 0.026(2) 0.040(2) -0.0059(13) 0.0040(13) 0.0008(13)
C20D 0.045(2) 0.036(2) 0.039(2) 0.0022(14) 0.0001(13) -0.0035(14)
C21D 0.038(2) 0.029(2) 0.050(2) 0.0026(15) 0.0034(14) 0.0009(13)
C22D 0.050(2) 0.026(2) 0.054(2) -0.0065(15) 0.008(2) 0.0020(14)
C23D 0.039(2) 0.042(2) 0.037(2) -0.0048(15) 0.0114(13) -0.0005(14)
C24D 0.069(2) 0.036(2) 0.060(2) 0.010(2) -0.002(2) 0.004(2)
C13H 0.056(10) 0.072(11) 0.054(9) -0.020(8) -0.008(7) -0.013(8)
C14H 0.021(5) 0.070(8) 0.012(4) -0.019(5) -0.011(3) -0.010(5)
C15H 0.043(6) 0.087(10) 0.046(6) 0.039(7) -0.012(5) 0.007(7)
C16H 0.029(5) 0.056(8) 0.049(6) 0.007(6) -0.013(4) 0.011(5)
C17H 0.044(6) 0.057(8) 0.038(5) 0.011(5) 0.001(4) 0.007(5)
C13I 0.020(4) 0.020(4) 0.021(4) 0.011(3) -0.005(3) -0.013(3)
C14I 0.032(5) 0.030(6) 0.038(5) 0.002(4) 0.020(4) 0.000(4)
C15I 0.027(5) 0.054(7) 0.029(5) 0.008(5) 0.013(4) 0.004(5)
C16I 0.051(7) 0.058(8) 0.024(5) -0.017(5) 0.016(4) 0.001(6)
C13J 0.046(4) 0.046(5) 0.055(5) 0.001(4) -0.002(4) -0.013(4)
C14J 0.080(6) 0.082(8) 0.066(5) 0.008(5) -0.009(5) -0.050(5)
C15J 0.103(7) 0.057(6) 0.078(6) 0.008(5) 0.019(6) -0.046(6)
C16J 0.075(6) 0.049(6) 0.066(5) 0.015(5) 0.001(5) -0.027(5)
C17J 0.062(6) 0.065(8) 0.059(6) -0.007(5) 0.010(5) 0.002(5)
C13K 0.036(6) 0.017(6) 0.040(6) 0.004(5) 0.009(4) -0.011(4)
C14K 0.063(7) 0.020(6) 0.056(7) 0.003(5) -0.030(6) -0.016(5)
C15K 0.053(7) 0.011(5) 0.090(9) -0.002(6) -0.033(6) 0.000(5)
C16K 0.041(7) 0.035(8) 0.103(11) 0.015(7) -0.030(7) -0.019(6)
C17K 0.043(7) 0.038(8) 0.019(5) 0.004(5) -0.006(4) -0.005(6)

loop_
_atom_site_label
_atom_site_type_symbol
_atom_site_fract_x
_atom_site_fract_y
_atom_site_fract_z
_atom_site_U_iso_or_equiv
_atom_site_thermal_displace_type
_atom_site_occupancy
_atom_site_calc_flag
_atom_site_refinement_flags
_atom_site_disorder_group
S1A S 0.72770(6) 0.60468(6) 0.50485(3) 0.0365(2) Uani 1 d . .
O1A O 0.8907(2) 0.7267(2) 0.57852(8) 0.0462(6) Uani 1 d . .
O2A O 0.6239(2) 0.5837(2) 0.49505(8) 0.0432(6) Uani 1 d . .
O3A O 0.7848(2) 0.6679(2) 0.47290(8) 0.0450(6) Uani 1 d . .
N1A N 0.7282(2) 0.6581(2) 0.56031(9) 0.0342(6) Uani 1 d . .
C1A C 0.8073(2) 0.6993(2) 0.58937(12) 0.0387(8) Uani 1 d . .
C2A C 0.7446(2) 0.6900(3) 0.63659(11) 0.0366(7) Uani 1 d . .
C3A C 0.6593(2) 0.6419(2) 0.60244(10) 0.0334(7) Uani 1 d . .
H3A H 0.6512(2) 0.5683(2) 0.60955(10) 0.040 Uiso 1 calc R .
C4A C 0.5587(2) 0.6935(2) 0.59996(11) 0.0347(7) Uani 1 d . .
C5A C 0.4846(2) 0.6643(2) 0.63285(11) 0.0366(7) Uani 1 d . .
H5A H 0.4978(2) 0.6105(2) 0.65521(11) 0.044 Uiso 1 calc R .
C6A C 0.3924(2) 0.7117(2) 0.63383(11) 0.0362(7) Uani 1 d . .
H6A H 0.3428(2) 0.6905(2) 0.65694(11) 0.043 Uiso 1 calc R .
C7A C 0.3703(2) 0.7916(3) 0.60092(11) 0.0364(7) Uani 1 d . .
C8A C 0.4437(2) 0.8188(2) 0.56777(11) 0.0384(8) Uani 1 d . .
H8A H 0.4302(2) 0.8718(2) 0.54497(11) 0.046 Uiso 1 calc R .
C9A C 0.5372(2) 0.7709(2) 0.56664(11) 0.0375(7) Uani 1 d . .
H9A H 0.5864(2) 0.7910(2) 0.54312(11) 0.045 Uiso 1 calc R .
C10A C 0.2690(2) 0.8445(3) 0.60293(12) 0.0466(9) Uani 1 d . .
H10A H 0.2691(7) 0.9019(11) 0.5801(7) 0.070 Uiso 1 calc R .
H10B H 0.2569(9) 0.8686(16) 0.6367(2) 0.070 Uiso 1 calc R .
H10C H 0.2154(3) 0.7972(6) 0.5933(9) 0.070 Uiso 1 calc R .
C11A C 0.7195(2) 0.7921(3) 0.65958(13) 0.0480(9) Uani 1 d . .
H11A H 0.7815(4) 0.8230(8) 0.6726(8) 0.072 Uiso 1 calc R .
H11B H 0.6712(13) 0.7826(3) 0.6866(6) 0.072 Uiso 1 calc R .
H11C H 0.6897(16) 0.8362(7) 0.6343(2) 0.072 Uiso 1 calc R .
C12A C 0.7931(2) 0.6170(3) 0.67417(13) 0.0520(10) Uani 1 d . .
H12A H 0.8454(2) 0.6563(3) 0.69287(13) 0.062 Uiso 0.70 calc PR 1
H12H H 0.7941(2) 0.5512(3) 0.65609(13) 0.062 Uiso 0.30 calc PR 2
C13A C 0.7179(4) 0.5779(6) 0.7121(2) 0.055(2) Uani 0.70 d P 1
H13A H 0.6952(4) 0.6341(6) 0.7335(2) 0.067 Uiso 0.70 calc PR 1
H13B H 0.6578(4) 0.5498(6) 0.6949(2) 0.067 Uiso 0.70 calc PR 1
C14A C 0.7676(6) 0.4960(8) 0.7439(3) 0.175(4) Uani 0.70 d P 1
H14A H 0.8097(6) 0.5327(8) 0.7684(3) 0.210 Uiso 0.70 calc PR 1
H14B H 0.7117(6) 0.4652(8) 0.7629(3) 0.210 Uiso 0.70 calc PR 1
C15A C 0.8147(5) 0.4320(5) 0.7316(2) 0.062(2) Uani 0.70 d P 1
H15A H 0.7702(5) 0.3791(5) 0.7175(2) 0.075 Uiso 0.70 calc PR 1
H15B H 0.8500(5) 0.4028(5) 0.7607(2) 0.075 Uiso 0.70 calc PR 1
C16A C 0.8913(4) 0.4614(5) 0.6938(2) 0.061(2) Uani 0.70 d P 1
H16A H 0.9186(4) 0.4001(5) 0.6777(2) 0.074 Uiso 0.70 calc PR 1
H16B H 0.9481(4) 0.4972(5) 0.7101(2) 0.074 Uiso 0.70 calc PR 1
C17A C 0.8427(4) 0.5302(4) 0.6545(2) 0.0439(12) Uani 0.70 d P 1
H17A H 0.8958(4) 0.5527(4) 0.6313(2) 0.053 Uiso 0.70 calc PR 1
H17B H 0.7928(4) 0.4903(4) 0.6352(2) 0.053 Uiso 0.70 calc PR 1
C18A C 0.7923(2) 0.4893(2) 0.51080(10) 0.0320(7) Uani 1 d . .
C19A C 0.8891(2) 0.4791(2) 0.49215(11) 0.0354(7) Uani 1 d . .
H19A H 0.9241(2) 0.5362(2) 0.47962(11) 0.042 Uiso 1 calc R .
C20A C 0.9347(2) 0.3847(2) 0.49187(11) 0.0361(7) Uani 1 d . .
H20A H 1.0012(2) 0.3771(2) 0.47933(11) 0.043 Uiso 1 calc R .
C21A C 0.8825(2) 0.3011(2) 0.51005(11) 0.0367(7) Uani 1 d . .
C22A C 0.7871(2) 0.3139(2) 0.52966(11) 0.0377(8) Uani 1 d . .
H22A H 0.7525(2) 0.2575(2) 0.54315(11) 0.045 Uiso 1 calc R .
C23A C 0.7413(2) 0.4073(2) 0.52992(10) 0.0325(7) Uani 1 d . .
H23A H 0.6753(2) 0.4152(2) 0.54313(10) 0.039 Uiso 1 calc R .
C24A C 0.9285(3) 0.1973(3) 0.50590(14) 0.0493(9) Uani 1 d . .
H24A H 0.8888(10) 0.1494(4) 0.5255(7) 0.074 Uiso 1 calc R .
H24B H 0.9982(6) 0.1989(5) 0.5185(8) 0.074 Uiso 1 calc R .
H24C H 0.9284(16) 0.1762(8) 0.4711(2) 0.074 Uiso 1 calc R .
S1B S 0.72944(6) -0.00030(6) 0.99654(3) 0.0361(2) Uani 1 d . .
O1B O 0.8908(2) -0.1218(2) 0.92312(8) 0.0438(6) Uani 1 d . .
O2B O 0.7879(2) -0.0630(2) 1.02861(8) 0.0450(6) Uani 1 d . .
O3B O 0.6261(2) 0.0205(2) 1.00619(8) 0.0425(6) Uani 1 d . .
N1B N 0.7293(2) -0.0544(2) 0.94094(9) 0.0332(6) Uani 1 d . .
C1B C 0.8076(2) -0.0947(2) 0.91195(11) 0.0369(7) Uani 1 d . .
C2B C 0.7452(2) -0.0847(3) 0.86459(11) 0.0368(8) Uani 1 d . .
C3B C 0.6597(2) -0.0372(2) 0.89844(11) 0.0351(7) Uani 1 d . .
H3B H 0.6512(2) 0.0365(2) 0.89163(11) 0.042 Uiso 1 calc R .
C4B C 0.5590(2) -0.0893(2) 0.90110(11) 0.0339(7) Uani 1 d . .
C5B C 0.4848(2) -0.0599(2) 0.86675(11) 0.0341(7) Uani 1 d . .
H5B H 0.4983(2) -0.0070(2) 0.84400(11) 0.041 Uiso 1 calc R .
C6B C 0.3914(2) -0.1082(2) 0.86594(11) 0.0357(7) Uani 1 d . .
H6B H 0.3417(2) -0.0880(2) 0.84242(11) 0.043 Uiso 1 calc R .
C7B C 0.3697(2) -0.1853(3) 0.89884(11) 0.0367(7) Uani 1 d . .
C8B C 0.4433(2) -0.2131(2) 0.93316(11) 0.0372(7) Uani 1 d . .
H8B H 0.4292(2) -0.2648(2) 0.95650(11) 0.045 Uiso 1 calc R .
C9B C 0.5371(2) -0.1664(2) 0.93384(11) 0.0363(7) Uani 1 d . .
H9B H 0.5869(2) -0.1877(2) 0.95707(11) 0.044 Uiso 1 calc R .
C10B C 0.2676(2) -0.2366(3) 0.89705(12) 0.0454(9) Uani 1 d . .
H10D H 0.2146(3) -0.1874(5) 0.9047(9) 0.068 Uiso 1 calc R .
H10E H 0.2660(7) -0.2914(12) 0.9215(6) 0.068 Uiso 1 calc R .
H10F H 0.2560(8) -0.2644(16) 0.8638(3) 0.068 Uiso 1 calc R .
C11B C 0.7195(2) -0.1849(3) 0.84139(13) 0.0493(9) Uani 1 d . .
H11D H 0.7817(3) -0.2177(9) 0.8301(8) 0.074 Uiso 1 calc R .
H11E H 0.6740(14) -0.1742(3) 0.8131(5) 0.074 Uiso 1 calc R .
H11F H 0.6862(16) -0.2279(7) 0.8659(3) 0.074 Uiso 1 calc R .
C12B C 0.7928(3) -0.0078(4) 0.82906(13) 0.0579(11) Uani 1 d . .
H12I H 0.8450(3) -0.0477(4) 0.81096(13) 0.070 Uiso 0.30 calc PR 2
H12B H 0.8000(3) 0.0543(4) 0.84985(13) 0.070 Uiso 0.70 calc PR 1
C13B C 0.8909(4) -0.0246(5) 0.8118(2) 0.066(2) Uani 0.70 d P 1
H13C H 0.8897(4) -0.0804(5) 0.7874(2) 0.079 Uiso 0.70 calc PR 1
H13D H 0.9348(4) -0.0452(5) 0.8398(2) 0.079 Uiso 0.70 calc PR 1
C14B C 0.9363(5) 0.0727(7) 0.7867(2) 0.096(3) Uani 0.70 d P 1
H14C H 0.9451(5) 0.1267(7) 0.8117(2) 0.115 Uiso 0.70 calc PR 1
H14D H 1.0033(5) 0.0572(7) 0.7724(2) 0.115 Uiso 0.70 calc PR 1
C15B C 0.8626(5) 0.1082(7) 0.7454(2) 0.094(3) Uani 0.70 d P 1
H15C H 0.8896(5) 0.1705(7) 0.7302(2) 0.113 Uiso 0.70 calc PR 1
H15D H 0.8593(5) 0.0557(7) 0.7193(2) 0.113 Uiso 0.70 calc PR 1
C16B C 0.7654(5) 0.1270(6) 0.7624(3) 0.079(2) Uani 0.70 d P 1
H16C H 0.7220(5) 0.1489(6) 0.7344(3) 0.095 Uiso 0.70 calc PR 1
H16D H 0.7673(5) 0.1821(6) 0.7871(3) 0.095 Uiso 0.70 calc PR 1
C17B C 0.7172(3) 0.0247(4) 0.78776(14) 0.0690(13) Uani 1 d . .
H17X H 0.6771(3) -0.0350(4) 0.77767(14) 0.083 Uiso 0.30 calc PR 2
H17V H 0.6698(3) 0.0748(4) 0.80181(14) 0.083 Uiso 0.30 calc PR 2
H17I H 0.6500(3) 0.0394(4) 0.80204(14) 0.083 Uiso 0.70 calc PR 1
H17W H 0.7097(3) -0.0294(4) 0.76275(14) 0.083 Uiso 0.70 calc PR 1
C18B C 0.7933(2) 0.1152(2) 0.98961(10) 0.0312(7) Uani 1 d . .
C19B C 0.8903(2) 0.1267(2) 1.00819(11) 0.0343(7) Uani 1 d . .
H19B H 0.9261(2) 0.0704(2) 1.02127(11) 0.041 Uiso 1 calc R .
C20B C 0.9348(2) 0.2222(2) 1.00746(11) 0.0374(8) Uani 1 d . .
H20B H 1.0016(2) 0.2308(2) 1.01995(11) 0.045 Uiso 1 calc R .
C21B C 0.8830(2) 0.3042(2) 0.98881(11) 0.0374(7) Uani 1 d . .
C22B C 0.7855(2) 0.2902(3) 0.96919(11) 0.0414(8) Uani 1 d . .
H22B H 0.7502(2) 0.3459(3) 0.95526(11) 0.050 Uiso 1 calc R .
C23B C 0.7406(2) 0.1964(3) 0.96993(11) 0.0357(7) Uani 1 d . .
H23B H 0.6741(2) 0.1875(3) 0.95709(11) 0.043 Uiso 1 calc R .
C24B C 0.9287(3) 0.4084(3) 0.99103(14) 0.0502(9) Uani 1 d . .
H24D H 0.9346(17) 0.4299(8) 1.0257(2) 0.075 Uiso 1 calc R .
H24E H 0.8852(10) 0.4558(4) 0.9729(8) 0.075 Uiso 1 calc R .
H24F H 0.9959(8) 0.4073(5) 0.9759(8) 0.075 Uiso 1 calc R .
S1C S 0.49489(5) 0.35513(6) 0.61032(3) 0.0357(2) Uani 1 d . .
O1C O 0.3472(2) 0.4766(2) 0.69122(8) 0.0450(6) Uani 1 d . .
O2C O 0.5604(2) 0.4184(2) 0.63883(8) 0.0428(6) Uani 1 d . .
O3C O 0.5134(2) 0.3367(2) 0.55962(7) 0.0421(6) Uani 1 d . .
N1C N 0.3808(2) 0.4074(2) 0.61221(9) 0.0356(6) Uani 1 d . .
C1C C 0.3230(2) 0.4449(2) 0.65151(11) 0.0368(7) Uani 1 d . .
C2C C 0.2244(2) 0.4290(3) 0.62255(11) 0.0379(8) Uani 1 d . .
C3C C 0.2924(2) 0.3855(2) 0.57954(11) 0.0345(7) Uani 1 d . .
H3C H 0.2820(2) 0.3113(2) 0.57517(11) 0.041 Uiso 1 calc R .
C4C C 0.2927(2) 0.4399(2) 0.53045(11) 0.0339(7) Uani 1 d . .
C5C C 0.3568(2) 0.5187(2) 0.51938(11) 0.0368(7) Uani 1 d . .
H5C H 0.4044(2) 0.5413(2) 0.54341(11) 0.044 Uiso 1 calc R .
C6C C 0.3521(2) 0.5653(2) 0.47323(11) 0.0374(8) Uani 1 d . .
H6C H 0.3977(2) 0.6186(2) 0.46598(11) 0.045 Uiso 1 calc R .
C7C C 0.2819(2) 0.5354(2) 0.43742(11) 0.0372(7) Uani 1 d . .
C8C C 0.2169(2) 0.4567(3) 0.44942(11) 0.0370(7) Uani 1 d . .
H8C H 0.1678(2) 0.4355(3) 0.42581(11) 0.044 Uiso 1 calc R .
C9C C 0.2219(2) 0.4088(2) 0.49462(11) 0.0337(7) Uani 1 d . .
H9C H 0.1773(2) 0.3545(2) 0.50159(11) 0.040 Uiso 1 calc R .
C10C C 0.2783(3) 0.5843(3) 0.38736(12) 0.0443(8) Uani 1 d . .
H10G H 0.3266(14) 0.5509(12) 0.3654(3) 0.066 Uiso 1 calc R .
H10H H 0.2961(18) 0.6558(5) 0.3905(2) 0.066 Uiso 1 calc R .
H10I H 0.2100(5) 0.5782(17) 0.3735(4) 0.066 Uiso 1 calc R .
C11C C 0.1688(3) 0.5259(3) 0.61153(12) 0.0469(9) Uani 1 d . .
H11G H 0.1377(15) 0.5513(10) 0.6420(2) 0.070 Uiso 1 calc R .
H11H H 0.1160(12) 0.5133(5) 0.5866(6) 0.070 Uiso 1 calc R .
H11I H 0.2164(4) 0.5762(6) 0.5988(8) 0.070 Uiso 1 calc R .
C12C C 0.1565(2) 0.3502(3) 0.64847(12) 0.0479(9) Uani 1 d . .
H12C H 0.1196(2) 0.3822(3) 0.67665(12) 0.057 Uiso 1 calc R 1
C13C C 0.0788(5) 0.2990(5) 0.6114(3) 0.036(2) Uani 0.50 d PD 1
H21 H 0.0322(5) 0.3515(5) 0.5986(3) 0.043 Uiso 0.50 calc PR 1
H22 H 0.1167(5) 0.2715(5) 0.5829(3) 0.043 Uiso 0.50 calc PR 1
C14C C 0.0156(6) 0.2132(5) 0.6346(3) 0.048(2) Uani 0.50 d PD 1
H23 H -0.0255(6) 0.2407(5) 0.6620(3) 0.057 Uiso 0.50 calc PR 1
H24 H -0.0312(6) 0.1853(5) 0.6093(3) 0.057 Uiso 0.50 calc PR 1
C15C C 0.0823(5) 0.1308(5) 0.6539(3) 0.045(2) Uani 0.50 d PD 1
H25 H 0.1184(5) 0.0988(5) 0.6260(3) 0.053 Uiso 0.50 calc PR 1
H26 H 0.0402(5) 0.0786(5) 0.6701(3) 0.053 Uiso 0.50 calc PR 1
C16C C 0.1608(6) 0.1724(6) 0.6920(3) 0.055(2) Uani 0.50 d PD 1
H27 H 0.1250(6) 0.1997(6) 0.7212(3) 0.066 Uiso 0.50 calc PR 1
H28 H 0.2054(6) 0.1170(6) 0.7033(3) 0.066 Uiso 0.50 calc PR 1
C17C C 0.2242(6) 0.2554(6) 0.6684(3) 0.042(2) Uani 0.50 d PD 1
H38 H 0.2624(6) 0.2266(6) 0.6403(3) 0.050 Uiso 0.50 calc PR 1
H17C H 0.2740(6) 0.2804(6) 0.6931(3) 0.050 Uiso 0.50 calc PR 1
C18C C 0.4826(2) 0.2394(2) 0.64141(11) 0.0322(7) Uani 1 d . .
C19C C 0.4518(2) 0.1547(3) 0.61436(11) 0.0398(8) Uani 1 d . .
H19C H 0.4379(2) 0.1588(3) 0.57984(11) 0.048 Uiso 1 calc R .
C20C C 0.4422(2) 0.0644(3) 0.64000(12) 0.0418(8) Uani 1 d . .
H20C H 0.4215(2) 0.0056(3) 0.62252(12) 0.050 Uiso 1 calc R .
C21C C 0.4619(2) 0.0575(2) 0.69039(12) 0.0386(8) Uani 1 d . .
C22C C 0.4935(2) 0.1425(3) 0.71520(12) 0.0389(8) Uani 1 d . .
H22C H 0.5080(2) 0.1386(3) 0.74965(12) 0.047 Uiso 1 calc R .
C23C C 0.5046(2) 0.2337(2) 0.69097(11) 0.0367(7) Uani 1 d . .
H23C H 0.5273(2) 0.2917(2) 0.70848(11) 0.044 Uiso 1 calc R .
C24C C 0.4501(3) -0.0417(3) 0.71705(14) 0.0565(10) Uani 1 d . .
H24G H 0.5055(11) -0.0499(9) 0.7410(7) 0.085 Uiso 1 calc R .
H24H H 0.4520(20) -0.0970(3) 0.6930(2) 0.085 Uiso 1 calc R .
H24I H 0.3853(9) -0.0427(8) 0.7345(8) 0.085 Uiso 1 calc R .
S1D S 0.49329(5) 0.24969(6) 0.88959(3) 0.0352(2) Uani 1 d . .
O1D O 0.3467(2) 0.1277(2) 0.80786(8) 0.0432(6) Uani 1 d . .
O2D O 0.5592(2) 0.1866(2) 0.86142(8) 0.0416(6) Uani 1 d . .
O3D O 0.5118(2) 0.2700(2) 0.94058(8) 0.0414(6) Uani 1 d . .
N1D N 0.3802(2) 0.1975(2) 0.88753(9) 0.0353(6) Uani 1 d . .
C1D C 0.3220(2) 0.1569(2) 0.84746(11) 0.0360(7) Uani 1 d . .
C2D C 0.2229(2) 0.1721(3) 0.87610(11) 0.0371(8) Uani 1 d . .
C3D C 0.2907(2) 0.2178(2) 0.91916(10) 0.0346(7) Uani 1 d . .
H3D H 0.2788(2) 0.2918(2) 0.92320(10) 0.042 Uiso 1 calc R .
C4D C 0.2926(2) 0.1641(2) 0.96868(11) 0.0319(7) Uani 1 d . .
C5D C 0.3573(2) 0.0865(3) 0.98019(11) 0.0379(8) Uani 1 d . .
H5D H 0.4050(2) 0.0644(3) 0.95635(11) 0.045 Uiso 1 calc R .
C6D C 0.3539(2) 0.0393(2) 1.02663(11) 0.0366(7) Uani 1 d . .
H6D H 0.3994(2) -0.0142(2) 1.03398(11) 0.044 Uiso 1 calc R .
C7D C 0.2848(2) 0.0702(3) 1.06190(11) 0.0380(8) Uani 1 d . .
C8D C 0.2194(2) 0.1483(3) 1.04968(11) 0.0379(8) Uani 1 d . .
H8D H 0.1709(2) 0.1698(3) 1.07329(11) 0.046 Uiso 1 calc R .
C9D C 0.2228(2) 0.1955(3) 1.00430(11) 0.0352(7) Uani 1 d . .
H9D H 0.1777(2) 0.2495(3) 0.99714(11) 0.042 Uiso 1 calc R .
C10D C 0.2807(3) 0.0220(3) 1.11254(11) 0.0430(8) Uani 1 d . .
H10J H 0.3155(16) -0.0433(9) 1.1117(3) 0.064 Uiso 1 calc R .
H10K H 0.2100(3) 0.0118(17) 1.1220(4) 0.064 Uiso 1 calc R .
H10L H 0.3140(17) 0.0661(9) 1.1368(2) 0.064 Uiso 1 calc R .
C11D C 0.1693(3) 0.0724(3) 0.88798(12) 0.0473(9) Uani 1 d . .
H11J H 0.1346(15) 0.0475(9) 0.8582(3) 0.071 Uiso 1 calc R .
H11K H 0.1199(13) 0.0835(5) 0.9143(6) 0.071 Uiso 1 calc R .
H11L H 0.2193(3) 0.0225(6) 0.8990(8) 0.071 Uiso 1 calc R .
C12D C 0.1531(2) 0.2493(3) 0.85003(12) 0.0459(9) Uani 1 d . .
H12D H 0.1274(2) 0.2160(3) 0.81915(12) 0.055 Uiso 1 calc R 1
C13D C 0.0606(4) 0.2693(5) 0.8826(2) 0.048(2) Uani 0.70 d P 1
H1 H 0.0825(4) 0.3002(5) 0.9143(2) 0.058 Uiso 0.70 calc PR 1
H2 H 0.0262(4) 0.2048(5) 0.8901(2) 0.058 Uiso 0.70 calc PR 1
C14D C -0.0137(4) 0.3413(5) 0.8552(2) 0.063(2) Uani 0.70 d P 1
H3 H -0.0454(4) 0.3052(5) 0.8270(2) 0.076 Uiso 0.70 calc PR 1
H4 H -0.0680(4) 0.3622(5) 0.8781(2) 0.076 Uiso 0.70 calc PR 1
C15D C 0.0406(5) 0.4343(6) 0.8361(2) 0.079(2) Uani 0.70 d P 1
H5 H -0.0080(5) 0.4771(6) 0.8177(2) 0.094 Uiso 0.70 calc PR 1
H6 H 0.0665(5) 0.4739(6) 0.8646(2) 0.094 Uiso 0.70 calc PR 1
C16D C 0.1273(5) 0.4072(5) 0.8027(2) 0.059(2) Uani 0.70 d P 1
H7 H 0.1586(5) 0.4693(5) 0.7894(2) 0.070 Uiso 0.70 calc PR 1
H8 H 0.1024(5) 0.3663(5) 0.7745(2) 0.070 Uiso 0.70 calc PR 1
C17D C 0.2090(5) 0.3445(6) 0.8338(2) 0.060(2) Uani 0.70 d P 1
H9 H 0.2680(5) 0.3271(6) 0.8130(2) 0.072 Uiso 0.70 calc PR 1
H10 H 0.2328(5) 0.3835(6) 0.8629(2) 0.072 Uiso 0.70 calc PR 1
C18D C 0.4815(2) 0.3665(2) 0.85840(11) 0.0325(7) Uani 1 d . .
C19D C 0.5040(2) 0.3717(2) 0.80884(11) 0.0367(7) Uani 1 d . .
H19D H 0.5272(2) 0.3136(2) 0.79169(11) 0.044 Uiso 1 calc R .
C20D C 0.4926(2) 0.4617(3) 0.78443(12) 0.0400(8) Uani 1 d . .
H20D H 0.5067(2) 0.4657(3) 0.75001(12) 0.048 Uiso 1 calc R .
C21D C 0.4602(2) 0.5478(3) 0.80979(12) 0.0392(8) Uani 1 d . .
C22D C 0.4381(3) 0.5400(3) 0.85949(12) 0.0434(8) Uani 1 d . .
H22D H 0.4153(3) 0.5981(3) 0.87676(12) 0.052 Uiso 1 calc R .
C23D C 0.4483(2) 0.4496(3) 0.88499(11) 0.0397(8) Uani 1 d . .
H23D H 0.4331(2) 0.4448(3) 0.91927(11) 0.048 Uiso 1 calc R .
C24D C 0.4484(3) 0.6472(3) 0.78235(14) 0.0552(10) Uani 1 d . .
H24J H 0.3926(13) 0.6419(7) 0.7585(7) 0.083 Uiso 1 calc R .
H24K H 0.5112(7) 0.6628(10) 0.7648(8) 0.083 Uiso 1 calc R .
H24L H 0.4339(19) 0.7011(4) 0.8061(2) 0.083 Uiso 1 calc R .
C13H C 0.7162(10) 0.5967(13) 0.7194(6) 0.060(5) Uani 0.30 d PD 2
H13E H 0.6996(10) 0.6619(13) 0.7353(6) 0.073 Uiso 0.30 calc PR 2
H13F H 0.6526(10) 0.5679(13) 0.7060(6) 0.073 Uiso 0.30 calc PR 2
C14H C 0.7586(6) 0.5262(9) 0.7580(3) 0.034(3) Uani 0.30 d PD 2
H14E H 0.7454(6) 0.5567(9) 0.7908(3) 0.041 Uiso 0.30 calc PR 2
H14F H 0.7188(6) 0.4629(9) 0.7563(3) 0.041 Uiso 0.30 calc PR 2
C15H C 0.8632(7) 0.4989(10) 0.7568(4) 0.059(4) Uani 0.30 d PD 2
H15E H 0.8662(7) 0.4242(10) 0.7566(4) 0.070 Uiso 0.30 calc PR 2
H15F H 0.8934(7) 0.5211(10) 0.7886(4) 0.070 Uiso 0.30 calc PR 2
C16H C 0.9343(7) 0.5362(9) 0.7152(4) 0.045(3) Uani 0.30 d PD 2
H16E H 1.0012(7) 0.5534(9) 0.7296(4) 0.054 Uiso 0.30 calc PR 2
H16F H 0.9442(7) 0.4815(9) 0.6907(4) 0.054 Uiso 0.30 calc PR 2
C17H C 0.8902(8) 0.6289(9) 0.6892(4) 0.046(3) Uani 0.30 d PD 2
H17D H 0.8939(8) 0.6871(9) 0.7121(4) 0.055 Uiso 0.30 calc PR 2
H17E H 0.9322(8) 0.6448(9) 0.6600(4) 0.055 Uiso 0.30 calc PR 2
C13I C 0.8445(6) 0.0733(6) 0.8463(3) 0.020(2) Uani 0.30 d PD 2
H13G H 0.9007(6) 0.0489(6) 0.8676(3) 0.024 Uiso 0.30 calc PR 2
H13H H 0.7987(6) 0.1135(6) 0.8675(3) 0.024 Uiso 0.30 calc PR 2
C14I C 0.8882(6) 0.1424(8) 0.8069(3) 0.034(2) Uani 0.30 d PD 2
H14G H 0.9129(6) 0.2051(8) 0.8229(3) 0.040 Uiso 0.30 calc PR 2
H14H H 0.9467(6) 0.1087(8) 0.7913(3) 0.040 Uiso 0.30 calc PR 2
C15I C 0.8132(7) 0.1688(8) 0.7683(3) 0.037(3) Uani 0.30 d PD 2
H15G H 0.8463(7) 0.2101(8) 0.7424(3) 0.044 Uiso 0.30 calc PR 2
H15H H 0.7587(7) 0.2098(8) 0.7831(3) 0.044 Uiso 0.30 calc PR 2
C16I C 0.7644(9) 0.0690(9) 0.7429(3) 0.044(3) Uani 0.30 d PD 2
H16G H 0.7135(9) 0.0861(9) 0.7172(3) 0.053 Uiso 0.30 calc PR 2
H16H H 0.8166(9) 0.0241(9) 0.7287(3) 0.053 Uiso 0.30 calc PR 2
C13J C 0.0635(6) 0.3308(7) 0.6171(3) 0.049(2) Uani 0.50 d PD 2
H29 H 0.0838(6) 0.3005(7) 0.5851(3) 0.059 Uiso 0.50 calc PR 2
H30 H 0.0289(6) 0.3955(7) 0.6100(3) 0.059 Uiso 0.50 calc PR 2
C14J C -0.0101(7) 0.2586(7) 0.6443(3) 0.076(3) Uani 0.50 d PD 2
H31 H -0.0416(7) 0.2948(7) 0.6723(3) 0.091 Uiso 0.50 calc PR 2
H32 H -0.0647(7) 0.2379(7) 0.6211(3) 0.091 Uiso 0.50 calc PR 2
C15J C 0.0418(7) 0.1683(7) 0.6630(4) 0.079(3) Uani 0.50 d PD 2
H33 H 0.0660(7) 0.1276(7) 0.6347(4) 0.095 Uiso 0.50 calc PR 2
H34 H -0.0066(7) 0.1267(7) 0.6820(4) 0.095 Uiso 0.50 calc PR 2
C16J C 0.1331(7) 0.1965(8) 0.6968(3) 0.063(3) Uani 0.50 d PD 2
H35 H 0.1084(7) 0.2318(8) 0.7268(3) 0.076 Uiso 0.50 calc PR 2
H36 H 0.1682(7) 0.1343(8) 0.7076(3) 0.076 Uiso 0.50 calc PR 2
C17J C 0.2068(7) 0.2643(9) 0.6694(4) 0.062(3) Uani 0.50 d PD 2
H17F H 0.2603(7) 0.2873(9) 0.6925(4) 0.074 Uiso 0.50 calc PR 2
H17G H 0.2395(7) 0.2253(9) 0.6426(4) 0.074 Uiso 0.50 calc PR 2
C13K C 0.0789(8) 0.3064(7) 0.8877(4) 0.031(3) Uani 0.30 d PD 2
H11 H 0.0315(8) 0.2565(7) 0.9019(4) 0.037 Uiso 0.30 calc PR 2
H12 H 0.1197(8) 0.3344(7) 0.9153(4) 0.037 Uiso 0.30 calc PR 2
C14K C 0.0173(8) 0.3923(8) 0.8640(4) 0.046(3) Uani 0.30 d PD 2
H13 H -0.0231(8) 0.3652(8) 0.8360(4) 0.056 Uiso 0.30 calc PR 2
H14 H -0.0301(8) 0.4201(8) 0.8887(4) 0.056 Uiso 0.30 calc PR 2
C15K C 0.0842(8) 0.4746(7) 0.8456(5) 0.052(4) Uani 0.30 d PD 2
H15 H 0.1205(8) 0.5052(7) 0.8741(5) 0.062 Uiso 0.30 calc PR 2
H16 H 0.0420(8) 0.5278(7) 0.8301(5) 0.062 Uiso 0.30 calc PR 2
C16K C 0.1636(8) 0.4359(9) 0.8068(5) 0.060(4) Uani 0.30 d PD 2
H17 H 0.1302(8) 0.4275(9) 0.7741(5) 0.072 Uiso 0.30 calc PR 2
H18 H 0.2182(8) 0.4864(9) 0.8032(5) 0.072 Uiso 0.30 calc PR 2
C17K C 0.2083(9) 0.3363(10) 0.8232(5) 0.034(3) Uani 0.30 d PD 2
H19 H 0.2374(9) 0.3058(10) 0.7930(5) 0.040 Uiso 0.30 calc PR 2
H20 H 0.2664(9) 0.3539(10) 0.8448(5) 0.040 Uiso 0.30 calc PR 2

loop_
_atom_type_symbol
_atom_type_description
_atom_type_scat_dispersion_real
_atom_type_scat_dispersion_imag
_atom_type_scat_source
C C 0.0181 0.0091 'International Tables Vol C Tables 4.2.6.8 and 6.1.1.4'
H H 0.0000 0.0000 'International Tables Vol C Tables 4.2.6.8 and 6.1.1.4'
N N 0.0311 0.0180 'International Tables Vol C Tables 4.2.6.8 and 6.1.1.4'
O O 0.0492 0.0322 'International Tables Vol C Tables 4.2.6.8 and 6.1.1.4'
S S 0.3331 0.5567 'International Tables Vol C Tables 4.2.6.8 and 6.1.1.4'

loop_
_geom_angle_atom_site_label_1
_geom_angle_atom_site_label_2
_geom_angle_atom_site_label_3
_geom_angle
O3A S1A O2A 121.11(14)
O3A S1A N1A 107.27(14)
O2A S1A N1A 104.49(13)
O3A S1A C18A 107.94(14)
O2A S1A C18A 108.35(14)
N1A S1A C18A 106.85(13)
C1A N1A C3A 95.0(2)
C1A N1A S1A 131.7(2)
C3A N1A S1A 129.4(2)
O1A C1A N1A 131.3(3)
O1A C1A C2A 137.0(3)
N1A C1A C2A 91.6(2)
C11A C2A C1A 112.8(3)
C11A C2A C12A 112.3(3)
C1A C2A C12A 112.0(3)
C11A C2A C3A 115.9(2)
C1A C2A C3A 86.3(2)
C12A C2A C3A 115.0(3)
N1A C3A C4A 116.8(2)
N1A C3A C2A 87.1(2)
C4A C3A C2A 118.1(3)
N1A C3A H3A 110.9(2)
C4A C3A H3A 110.9(2)
C2A C3A H3A 110.9(2)
C5A C4A C9A 118.6(3)
C5A C4A C3A 118.5(3)
C9A C4A C3A 122.9(3)
C6A C5A C4A 121.2(3)
C6A C5A H5A 119.4(2)
C4A C5A H5A 119.4(2)
C5A C6A C7A 120.8(3)
C5A C6A H6A 119.6(2)
C7A C6A H6A 119.6(2)
C8A C7A C6A 117.6(3)
C8A C7A C10A 122.1(3)
C6A C7A C10A 120.3(3)
C7A C8A C9A 121.8(3)
C7A C8A H8A 119.1(2)
C9A C8A H8A 119.1(2)
C8A C9A C4A 120.0(3)
C8A C9A H9A 120.0(2)
C4A C9A H9A 120.0(2)
C7A C10A H10A 109.5(2)
C7A C10A H10B 109.5(2)
H10A C10A H10B 109.5
C7A C10A H10C 109.5(2)
H10A C10A H10C 109.5
H10B C10A H10C 109.5
C2A C11A H11A 109.5(2)
C2A C11A H11B 109.5(2)
H11A C11A H11B 109.5
C2A C11A H11C 109.5(2)
H11A C11A H11C 109.5
H11B C11A H11C 109.5
C17A C12A C13A 106.2(4)
C17H C12A C2A 121.1(5)
C17A C12A C2A 116.8(3)
C13A C12A C2A 112.7(3)
C17H C12A C13H 113.1(7)
C2A C12A C13H 109.9(5)
C17A C12A H12A 106.9(2)
C13A C12A H12A 106.8(3)
C2A C12A H12A 106.9(2)
C17H C12A H12H 103.5(5)
C2A C12A H12H 103.5(2)
C13H C12A H12H 103.5(7)
C14A C13A C12A 109.8(5)
C14A C13A H13A 109.7(5)
C12A C13A H13A 109.7(3)
C14A C13A H13B 109.7(5)
C12A C13A H13B 109.7(3)
H13A C13A H13B 108.2
C15A C14A C13A 128.1(8)
C15A C14A H14A 105.3(6)
C13A C14A H14A 105.2(5)
C15A C14A H14B 105.3(6)
C13A C14A H14B 105.3(4)
H14A C14A H14B 106.0
C14A C15A C16A 113.1(7)
C14A C15A H15A 109.0(6)
C16A C15A H15A 109.0(4)
C14A C15A H15B 108.9(5)
C16A C15A H15B 109.0(3)
H15A C15A H15B 107.8
C15A C16A C17A 110.1(4)
C15A C16A H16A 109.6(4)
C17A C16A H16A 109.6(3)
C15A C16A H16B 109.6(3)
C17A C16A H16B 109.6(3)
H16A C16A H16B 108.2
C12A C17A C16A 114.3(4)
C12A C17A H17A 108.7(2)
C16A C17A H17A 108.7(3)
C12A C17A H17B 108.7(2)
C16A C17A H17B 108.7(3)
H17A C17A H17B 107.6
C23A C18A C19A 120.9(3)
C23A C18A S1A 118.7(2)
C19A C18A S1A 120.1(2)
C18A C19A C20A 119.5(3)
C18A C19A H19A 120.2(2)
C20A C19A H19A 120.2(2)
C19A C20A C21A 119.9(3)
C19A C20A H20A 120.1(2)
C21A C20A H20A 120.1(2)
C22A C21A C20A 119.4(3)
C22A C21A C24A 120.6(3)
C20A C21A C24A 119.9(3)
C23A C22A C21A 120.9(3)
C23A C22A H22A 119.5(2)
C21A C22A H22A 119.5(2)
C18A C23A C22A 119.3(3)
C18A C23A H23A 120.3(2)
C22A C23A H23A 120.3(2)
C21A C24A H24A 109.5(2)
C21A C24A H24B 109.5(2)
H24A C24A H24B 109.5
C21A C24A H24C 109.5(2)
H24A C24A H24C 109.5
H24B C24A H24C 109.5
O3B S1B O2B 121.41(14)
O3B S1B N1B 104.65(13)
O2B S1B N1B 107.16(13)
O3B S1B C18B 108.30(14)
O2B S1B C18B 108.23(14)
N1B S1B C18B 106.11(13)
C1B N1B C3B 94.8(2)
C1B N1B S1B 131.9(2)
C3B N1B S1B 129.0(2)
O1B C1B N1B 130.8(3)
O1B C1B C2B 137.0(3)
N1B C1B C2B 92.1(2)
C11B C2B C1B 113.1(3)
C11B C2B C12B 114.7(3)
C1B C2B C12B 111.1(3)
C11B C2B C3B 115.3(3)
C1B C2B C3B 86.3(2)
C12B C2B C3B 113.1(3)
N1B C3B C4B 116.0(2)
N1B C3B C2B 86.7(2)
C4B C3B C2B 118.7(3)
N1B C3B H3B 111.1(2)
C4B C3B H3B 111.1(2)
C2B C3B H3B 111.1(2)
C9B C4B C5B 118.7(3)
C9B C4B C3B 124.0(3)
C5B C4B C3B 117.3(3)
C6B C5B C4B 120.0(3)
C6B C5B H5B 120.0(2)
C4B C5B H5B 120.0(2)
C7B C6B C5B 121.1(3)
C7B C6B H6B 119.4(2)
C5B C6B H6B 119.4(2)
C6B C7B C8B 118.4(3)
C6B C7B C10B 120.0(3)
C8B C7B C10B 121.6(3)
C9B C8B C7B 121.0(3)
C9B C8B H8B 119.5(2)
C7B C8B H8B 119.5(2)
C4B C9B C8B 120.8(3)
C4B C9B H9B 119.6(2)
C8B C9B H9B 119.6(2)
C7B C10B H10D 109.5(2)
C7B C10B H10E 109.5(2)
H10D C10B H10E 109.5
C7B C10B H10F 109.5(2)
H10D C10B H10F 109.5
H10E C10B H10F 109.5
C2B C11B H11D 109.5(2)
C2B C11B H11E 109.5(2)
H11D C11B H11E 109.5
C2B C11B H11F 109.5(2)
H11D C11B H11F 109.5
H11E C11B H11F 109.5
C13I C12B C2B 121.3(4)
C13B C12B C2B 119.1(4)
C13I C12B C17B 110.4(5)
C13B C12B C17B 113.5(4)
C2B C12B C17B 111.6(3)
C13I C12B H12I 103.9(4)
C2B C12B H12I 103.9(2)
C17B C12B H12I 103.9(2)
C13B C12B H12B 103.5(3)
C2B C12B H12B 103.5(2)
C17B C12B H12B 103.5(3)
C12B C13B C14B 111.7(5)
C12B C13B H13C 109.3(3)
C14B C13B H13C 109.3(4)
C12B C13B H13D 109.3(3)
C14B C13B H13D 109.3(3)
H13C C13B H13D 107.9
C15B C14B C13B 108.5(6)
C15B C14B H14C 110.0(5)
C13B C14B H14C 110.0(4)
C15B C14B H14D 110.0(4)
C13B C14B H14D 110.0(4)
H14C C14B H14D 108.4
C16B C15B C14B 113.4(6)
C16B C15B H15C 108.9(5)
C14B C15B H15C 108.9(4)
C16B C15B H15D 108.9(5)
C14B C15B H15D 108.9(5)
H15C C15B H15D 107.7
C15B C16B C17B 110.4(6)
C15B C16B H16C 109.6(4)
C17B C16B H16C 109.6(3)
C15B C16B H16D 109.6(5)
C17B C16B H16D 109.6(3)
H16C C16B H16D 108.1
C16I C17B C12B 115.1(5)
C12B C17B C16B 106.1(4)
C16I C17B H17X 108.5(4)
C12B C17B H17X 108.5(2)
C16I C17B H17V 108.5(5)
C12B C17B H17V 108.5(2)
H17X C17B H17V 107.5
C12B C17B H17I 110.5(2)
C16B C17B H17I 110.5(3)
C12B C17B H17W 110.5(3)
C16B C17B H17W 110.5(3)
H17I C17B H17W 108.7
C19B C18B C23B 121.1(3)
C19B C18B S1B 120.1(2)
C23B C18B S1B 118.4(2)
C18B C19B C20B 119.0(3)
C18B C19B H19B 120.5(2)
C20B C19B H19B 120.5(2)
C21B C20B C19B 120.7(3)
C21B C20B H20B 119.6(2)
C19B C20B H20B 119.6(2)
C20B C21B C22B 119.2(3)
C20B C21B C24B 120.6(3)
C22B C21B C24B 120.2(3)
C23B C22B C21B 120.6(3)
C23B C22B H22B 119.7(2)
C21B C22B H22B 119.7(2)
C22B C23B C18B 119.3(3)
C22B C23B H23B 120.3(2)
C18B C23B H23B 120.3(2)
C21B C24B H24D 109.5(2)
C21B C24B H24E 109.5(2)
H24D C24B H24E 109.5
C21B C24B H24F 109.5(2)
H24D C24B H24F 109.5
H24E C24B H24F 109.5
O3C S1C O2C 121.05(14)
O3C S1C N1C 105.30(13)
O2C S1C N1C 106.67(13)
O3C S1C C18C 109.21(15)
O2C S1C C18C 108.22(14)
N1C S1C C18C 105.27(13)
C1C N1C C3C 95.0(2)
C1C N1C S1C 132.1(2)
C3C N1C S1C 127.7(2)
O1C C1C N1C 131.3(3)
O1C C1C C2C 136.9(3)
N1C C1C C2C 91.8(2)
C11C C2C C1C 113.4(3)
C11C C2C C12C 112.3(3)
C1C C2C C12C 110.9(3)
C11C C2C C3C 116.4(3)
C1C C2C C3C 86.5(2)
C12C C2C C3C 114.8(3)
N1C C3C C4C 114.9(2)
N1C C3C C2C 86.7(2)
C4C C3C C2C 118.4(3)
N1C C3C H3C 111.6(2)
C4C C3C H3C 111.6(2)
C2C C3C H3C 111.6(2)
C5C C4C C9C 118.7(3)
C5C C4C C3C 123.9(3)
C9C C4C C3C 117.4(3)
C4C C5C C6C 120.4(3)
C4C C5C H5C 119.8(2)
C6C C5C H5C 119.8(2)
C5C C6C C7C 121.4(3)
C5C C6C H6C 119.3(2)
C7C C6C H6C 119.3(2)
C8C C7C C6C 117.5(3)
C8C C7C C10C 121.2(3)
C6C C7C C10C 121.3(3)
C9C C8C C7C 121.7(3)
C9C C8C H8C 119.1(2)
C7C C8C H8C 119.1(2)
C8C C9C C4C 120.2(3)
C8C C9C H9C 119.9(2)
C4C C9C H9C 119.9(2)
C7C C10C H10G 109.5(2)
C7C C10C H10H 109.5(2)
H10G C10C H10H 109.5
C7C C10C H10I 109.5(2)
H10G C10C H10I 109.5
H10H C10C H10I 109.5
C2C C11C H11G 109.5(2)
C2C C11C H11H 109.5(2)
H11G C11C H11H 109.5
C2C C11C H11I 109.5(2)
H11G C11C H11I 109.5
H11H C11C H11I 109.5
C17J C12C C13J 117.4(6)
C17J C12C C2C 116.4(5)
C13J C12C C2C 109.5(4)
C2C C12C C13C 112.3(3)
C2C C12C C17C 110.5(3)
C13C C12C C17C 103.4(4)
C2C C12C H12C 110.2(2)
C13C C12C H12C 110.1(3)
C17C C12C H12C 110.2(3)
C14C C13C C12C 114.2(5)
C14C C13C H21 108.7(4)
C12C C13C H21 108.7(3)
C14C C13C H22 108.7(4)
C12C C13C H22 108.7(3)
H21 C13C H22 107.6
C15C C14C C13C 111.1(6)
C15C C14C H23 109.4(4)
C13C C14C H23 109.4(4)
C15C C14C H24 109.4(4)
C13C C14C H24 109.4(4)
H23 C14C H24 108.0
C14C C15C C16C 111.2(6)
C14C C15C H25 109.4(4)
C16C C15C H25 109.4(4)
C14C C15C H26 109.4(4)
C16C C15C H26 109.4(4)
H25 C15C H26 108.0
C17C C16C C15C 110.3(6)
C17C C16C H27 109.6(5)
C15C C16C H27 109.6(4)
C17C C16C H28 109.6(4)
C15C C16C H28 109.6(4)
H27 C16C H28 108.1
C16C C17C C12C 113.0(6)
C16C C17C H38 109.0(5)
C12C C17C H38 109.0(3)
C16C C17C H17C 109.0(4)
C12C C17C H17C 109.0(3)
H38 C17C H17C 107.8
C23C C18C C19C 121.7(3)
C23C C18C S1C 119.7(2)
C19C C18C S1C 118.6(2)
C20C C19C C18C 117.3(3)
C20C C19C H19C 121.3(2)
C18C C19C H19C 121.3(2)
C21C C20C C19C 121.9(3)
C21C C20C H20C 119.1(2)
C19C C20C H20C 119.1(2)
C22C C21C C20C 118.7(3)
C22C C21C C24C 120.9(3)
C20C C21C C24C 120.4(3)
C21C C22C C23C 121.2(3)
C21C C22C H22C 119.4(2)
C23C C22C H22C 119.4(2)
C18C C23C C22C 119.2(3)
C18C C23C H23C 120.4(2)
C22C C23C H23C 120.4(2)
C21C C24C H24G 109.5(2)
C21C C24C H24H 109.5(2)
H24G C24C H24H 109.5
C21C C24C H24I 109.5(2)
H24G C24C H24I 109.5
H24H C24C H24I 109.5
O3D S1D O2D 121.53(14)
O3D S1D N1D 105.24(13)
O2D S1D N1D 106.98(14)
O3D S1D C18D 108.04(14)
O2D S1D C18D 108.15(14)
N1D S1D C18D 105.88(13)
C1D N1D C3D 94.4(2)
C1D N1D S1D 131.9(2)
C3D N1D S1D 129.0(2)
O1D C1D N1D 131.0(3)
O1D C1D C2D 137.4(3)
N1D C1D C2D 91.5(2)
C11D C2D C1D 112.8(3)
C11D C2D C12D 113.0(3)
C1D C2D C12D 111.5(3)
C11D C2D C3D 115.8(3)
C1D C2D C3D 86.5(2)
C12D C2D C3D 114.5(3)
N1D C3D C4D 114.4(2)
N1D C3D C2D 87.6(2)
C4D C3D C2D 118.3(3)
N1D C3D H3D 111.5(2)
C4D C3D H3D 111.5(2)
C2D C3D H3D 111.5(2)
C5D C4D C9D 118.7(3)
C5D C4D C3D 124.0(3)
C9D C4D C3D 117.3(3)
C4D C5D C6D 120.9(3)
C4D C5D H5D 119.5(2)
C6D C5D H5D 119.5(2)
C7D C6D C5D 120.5(3)
C7D C6D H6D 119.8(2)
C5D C6D H6D 119.8(2)
C6D C7D C8D 118.0(3)
C6D C7D C10D 121.6(3)
C8D C7D C10D 120.4(3)
C9D C8D C7D 121.8(3)
C9D C8D H8D 119.1(2)
C7D C8D H8D 119.1(2)
C8D C9D C4D 120.1(3)
C8D C9D H9D 120.0(2)
C4D C9D H9D 120.0(2)
C7D C10D H10J 109.5(2)
C7D C10D H10K 109.5(2)
H10J C10D H10K 109.5
C7D C10D H10L 109.5(2)
H10J C10D H10L 109.5
H10K C10D H10L 109.5
C2D C11D H11J 109.5(2)
C2D C11D H11K 109.5(2)
H11J C11D H11K 109.5
C2D C11D H11L 109.5(2)
H11J C11D H11L 109.5
H11K C11D H11L 109.5
C13D C12D C17D 114.3(4)
C17K C12D C2D 115.1(5)
C13D C12D C2D 109.2(3)
C17D C12D C2D 112.9(3)
C17K C12D C13K 103.7(6)
C2D C12D C13K 112.9(4)
C13D C12D H12D 106.7(2)
C17D C12D H12D 106.7(3)
C2D C12D H12D 106.7(2)
C12D C13D C14D 109.7(4)
C12D C13D H1 109.7(2)
C14D C13D H1 109.7(3)
C12D C13D H2 109.7(3)
C14D C13D H2 109.7(3)
H1 C13D H2 108.2
C15D C14D C13D 111.2(5)
C15D C14D H3 109.4(3)
C13D C14D H3 109.4(3)
C15D C14D H4 109.4(3)
C13D C14D H4 109.4(3)
H3 C14D H4 108.0
C16D C15D C14D 111.9(6)
C16D C15D H5 109.2(3)
C14D C15D H5 109.2(3)
C16D C15D H6 109.2(4)
C14D C15D H6 109.2(4)
H5 C15D H6 107.9
C15D C16D C17D 108.9(5)
C15D C16D H7 109.9(4)
C17D C16D H7 109.9(4)
C15D C16D H8 109.9(4)
C17D C16D H8 109.9(4)
H7 C16D H8 108.3
C12D C17D C16D 104.7(5)
C12D C17D H9 110.8(3)
C16D C17D H9 110.8(3)
C12D C17D H10 110.8(3)
C16D C17D H10 110.8(4)
H9 C17D H10 108.9
C19D C18D C23D 122.3(3)
C19D C18D S1D 119.2(2)
C23D C18D S1D 118.4(2)
C20D C19D C18D 119.2(3)
C20D C19D H19D 120.4(2)
C18D C19D H19D 120.4(2)
C19D C20D C21D 120.5(3)
C19D C20D H20D 119.7(2)
C21D C20D H20D 119.8(2)
C22D C21D C20D 118.9(3)
C22D C21D C24D 121.2(3)
C20D C21D C24D 120.0(3)
C21D C22D C23D 121.8(3)
C21D C22D H22D 119.1(2)
C23D C22D H22D 119.1(2)
C22D C23D C18D 117.3(3)
C22D C23D H23D 121.3(2)
C18D C23D H23D 121.3(2)
C21D C24D H24J 109.5(2)
C21D C24D H24K 109.5(2)
H24J C24D H24K 109.5
C21D C24D H24L 109.5(2)
H24J C24D H24L 109.5
H24K C24D H24L 109.5
C14H C13H C12A 113.1(9)
C14H C13H H13E 108.9(8)
C12A C13H H13E 109.0(6)
C14H C13H H13F 109.0(7)
C12A C13H H13F 109.0(5)
H13E C13H H13F 107.8
C15H C14H C13H 119.9(9)
C15H C14H H14E 107.4(6)
C13H C14H H14E 107.4(7)
C15H C14H H14F 107.3(7)
C13H C14H H14F 107.3(7)
H14E C14H H14F 106.9
C14H C15H C16H 121.8(8)
C14H C15H H15E 106.9(7)
C16H C15H H15E 106.9(7)
C14H C15H H15F 106.9(6)
C16H C15H H15F 106.9(6)
H15E C15H H15F 106.7
C17H C16H C15H 110.9(8)
C17H C16H H16E 109.5(6)
C15H C16H H16E 109.5(5)
C17H C16H H16F 109.4(6)
C15H C16H H16F 109.5(7)
H16E C16H H16F 108.0
C12A C17H C16H 113.8(8)
C12A C17H H17D 108.8(5)
C16H C17H H17D 108.8(6)
C12A C17H H17E 108.8(4)
C16H C17H H17E 108.8(5)
H17D C17H H17E 107.7
C12B C13I C14I 115.5(6)
C12B C13I H13G 108.4(4)
C14I C13I H13G 108.4(4)
C12B C13I H13H 108.4(4)
C14I C13I H13H 108.4(5)
H13G C13I H13H 107.5
C15I C14I C13I 112.4(7)
C15I C14I H14G 109.1(6)
C13I C14I H14G 109.1(5)
C15I C14I H14H 109.1(5)
C13I C14I H14H 109.1(5)
H14G C14I H14H 107.9
C14I C15I C16I 111.7(8)
C14I C15I H15G 109.3(5)
C16I C15I H15G 109.3(5)
C14I C15I H15H 109.3(5)
C16I C15I H15H 109.3(5)
H15G C15I H15H 107.9
C17B C16I C15I 98.4(6)
C17B C16I H16G 112.1(5)
C15I C16I H16G 112.1(5)
C17B C16I H16H 112.1(5)
C15I C16I H16H 112.1(5)
H16G C16I H16H 109.7
C12C C13J C14J 110.5(6)
C12C C13J H29 109.6(4)
C14J C13J H29 109.5(5)
C12C C13J H30 109.5(4)
C14J C13J H30 109.6(5)
H29 C13J H30 108.1
C15J C14J C13J 111.8(7)
C15J C14J H31 109.2(6)
C13J C14J H31 109.2(5)
C15J C14J H32 109.3(5)
C13J C14J H32 109.2(4)
H31 C14J H32 107.9
C14J C15J C16J 111.5(7)
C14J C15J H33 109.3(5)
C16J C15J H33 109.3(5)
C14J C15J H34 109.4(5)
C16J C15J H34 109.3(5)
H33 C15J H34 108.0
C17J C16J C15J 110.6(7)
C17J C16J H35 109.5(6)
C15J C16J H35 109.5(5)
C17J C16J H36 109.5(6)
C15J C16J H36 109.5(5)
H35 C16J H36 108.1
C12C C17J C16J 111.3(7)
C12C C17J H17F 109.4(4)
C16J C17J H17F 109.4(5)
C12C C17J H17G 109.3(5)
C16J C17J H17G 109.3(6)
H17F C17J H17G 108.0
C14K C13K C12D 114.2(8)
C14K C13K H11 108.7(5)
C12D C13K H11 108.7(4)
C14K C13K H12 108.7(6)
C12D C13K H12 108.7(4)
H11 C13K H12 107.6
C15K C14K C13K 111.5(8)
C15K C14K H13 109.3(6)
C13K C14K H13 109.3(6)
C15K C14K H14 109.3(6)
C13K C14K H14 109.4(6)
H13 C14K H14 108.0
C14K C15K C16K 112.4(8)
C14K C15K H15 109.1(6)
C16K C15K H15 109.1(6)
C14K C15K H16 109.1(6)
C16K C15K H16 109.1(6)
H15 C15K H16 107.8
C17K C16K C15K 110.5(10)
C17K C16K H17 109.5(7)
C15K C16K H17 109.5(6)
C17K C16K H18 109.6(6)
C15K C16K H18 109.6(5)
H17 C16K H18 108.1
C12D C17K C16K 127.1(9)
C12D C17K H19 105.5(5)
C16K C17K H19 105.6(7)
C12D C17K H20 105.5(5)
C16K C17K H20 105.5(7)
H19 C17K H20 106.1

loop_
_geom_bond_atom_site_label_1
_geom_bond_atom_site_label_2
_geom_bond_distance
S1A O3A 1.422(2)
S1A O2A 1.424(2)
S1A N1A 1.656(3)
S1A C18A 1.758(3)
O1A C1A 1.198(4)
N1A C1A 1.413(4)
N1A C3A 1.476(4)
C1A C2A 1.529(4)
C2A C11A 1.526(5)
C2A C12A 1.539(5)
C2A C3A 1.586(4)
C3A C4A 1.497(4)
C3A H3A 1.00
C4A C5A 1.380(4)
C4A C9A 1.392(4)
C5A C6A 1.372(4)
C5A H5A 0.95
C6A C7A 1.411(4)
C6A H6A 0.95
C7A C8A 1.372(4)
C7A C10A 1.513(4)
C8A C9A 1.390(4)
C8A H8A 0.95
C9A H9A 0.95
C10A H10A 0.98
C10A H10B 0.98
C10A H10C 0.98
C11A H11A 0.98
C11A H11B 0.98
C11A H11C 0.98
C12A C17H 1.352(11)
C12A C17A 1.428(6)
C12A C13A 1.523(7)
C12A C13H 1.62(2)
C12A H12A 1.00
C12A H12H 1.00
C13A C14A 1.530(10)
C13A H13A 0.99
C13A H13B 0.99
C14A C15A 1.104(11)
C14A H14A 0.99
C14A H14B 0.99
C15A C16A 1.493(8)
C15A H15A 0.99
C15A H15B 0.99
C16A C17A 1.536(7)
C16A H16A 0.99
C16A H16B 0.99
C17A H17A 0.99
C17A H17B 0.99
C18A C23A 1.381(4)
C18A C19A 1.384(4)
C19A C20A 1.387(4)
C19A H19A 0.95
C20A C21A 1.395(4)
C20A H20A 0.95
C21A C22A 1.381(4)
C21A C24A 1.509(4)
C22A C23A 1.378(4)
C22A H22A 0.95
C23A H23A 0.95
C24A H24A 0.98
C24A H24B 0.98
C24A H24C 0.98
S1B O3B 1.419(2)
S1B O2B 1.424(2)
S1B N1B 1.663(3)
S1B C18B 1.759(3)
O1B C1B 1.195(4)
N1B C1B 1.407(4)
N1B C3B 1.484(4)
C1B C2B 1.523(4)
C2B C11B 1.506(5)
C2B C12B 1.536(5)
C2B C3B 1.588(4)
C3B C4B 1.501(4)
C3B H3B 1.00
C4B C9B 1.383(4)
C4B C5B 1.400(4)
C5B C6B 1.391(4)
C5B H5B 0.95
C6B C7B 1.385(4)
C6B H6B 0.95
C7B C8B 1.390(4)
C7B C10B 1.512(4)
C8B C9B 1.385(4)
C8B H8B 0.95
C9B H9B 0.95
C10B H10D 0.98
C10B H10E 0.98
C10B H10F 0.98
C11B H11D 0.98
C11B H11E 0.98
C11B H11F 0.98
C12B C13I 1.355(9)
C12B C13B 1.398(7)
C12B C17B 1.553(5)
C12B H12I 1.00
C12B H12B 1.00
C13B C14B 1.576(9)
C13B H13C 0.99
C13B H13D 0.99
C14B C15B 1.549(9)
C14B H14C 0.99
C14B H14D 0.99
C15B C16B 1.389(9)
C15B H15C 0.99
C15B H15D 0.99
C16B C17B 1.648(8)
C16B H16C 0.99
C16B H16D 0.99
C17B C16I 1.486(11)
C17B H17X 0.99
C17B H17V 0.99
C17B H17I 0.99
C17B H17W 0.99
C18B C19B 1.382(4)
C18B C23B 1.387(4)
C19B C20B 1.397(4)
C19B H19B 0.95
C20B C21B 1.377(4)
C20B H20B 0.95
C21B C22B 1.403(4)
C21B C24B 1.509(5)
C22B C23B 1.377(5)
C22B H22B 0.95
C23B H23B 0.95
C24B H24D 0.98
C24B H24E 0.98
C24B H24F 0.98
S1C O3C 1.413(2)
S1C O2C 1.428(2)
S1C N1C 1.660(3)
S1C C18C 1.756(3)
O1C C1C 1.193(4)
N1C C1C 1.402(4)
N1C C3C 1.489(4)
C1C C2C 1.531(4)
C2C C11C 1.509(5)
C2C C12C 1.547(4)
C2C C3C 1.581(4)
C3C C4C 1.508(4)
C3C H3C 1.00
C4C C5C 1.378(4)
C4C C9C 1.404(4)
C5C C6C 1.391(4)
C5C H5C 0.95
C6C C7C 1.394(4)
C6C H6C 0.95
C7C C8C 1.390(4)
C7C C10C 1.499(4)
C8C C9C 1.376(4)
C8C H8C 0.95
C9C H9C 0.95
C10C H10G 0.98
C10C H10H 0.98
C10C H10I 0.98
C11C H11G 0.98
C11C H11H 0.98
C11C H11I 0.98
C12C C17J 1.432(11)
C12C C13J 1.510(8)
C12C C13C 1.582(8)
C12C C17C 1.632(9)
C12C H12C 1.00
C13C C14C 1.546(9)
C13C H21 0.99
C13C H22 0.99
C14C C15C 1.496(9)
C14C H23 0.99
C14C H24 0.99
C15C C16C 1.556(10)
C15C H25 0.99
C15C H26 0.99
C16C C17C 1.525(10)
C16C H27 0.99
C16C H28 0.99
C17C H38 0.99
C17C H17C 0.99
C18C C23C 1.369(4)
C18C C19C 1.399(4)
C19C C20C 1.389(5)
C19C H19C 0.95
C20C C21C 1.386(4)
C20C H20C 0.95
C21C C22C 1.374(4)
C21C C24C 1.507(5)
C22C C23C 1.382(5)
C22C H22C 0.95
C23C H23C 0.95
C24C H24G 0.98
C24C H24H 0.98
C24C H24I 0.98
S1D O3D 1.422(2)
S1D O2D 1.430(2)
S1D N1D 1.648(3)
S1D C18D 1.768(3)
O1D C1D 1.184(4)
N1D C1D 1.429(4)
N1D C3D 1.487(4)
C1D C2D 1.539(4)
C2D C11D 1.533(5)
C2D C12D 1.545(4)
C2D C3D 1.584(4)
C3D C4D 1.514(4)
C3D H3D 1.00
C4D C5D 1.373(4)
C4D C9D 1.400(4)
C5D C6D 1.401(4)
C5D H5D 0.95
C6D C7D 1.385(4)
C6D H6D 0.95
C7D C8D 1.387(5)
C7D C10D 1.510(4)
C8D C9D 1.376(4)
C8D H8D 0.95
C9D H9D 0.95
C10D H10J 0.98
C10D H10K 0.98
C10D H10L 0.98
C11D H11J 0.98
C11D H11K 0.98
C11D H11L 0.98
C12D C17K 1.546(13)
C12D C13D 1.533(6)
C12D C17D 1.528(8)
C12D C13K 1.605(11)
C12D H12D 1.00
C13D C14D 1.555(8)
C13D H1 0.99
C13D H2 0.99
C14D C15D 1.517(10)
C14D H3 0.99
C14D H4 0.99
C15D C16D 1.506(9)
C15D H5 0.99
C15D H6 0.99
C16D C17D 1.597(8)
C16D H7 0.99
C16D H8 0.99
C17D H9 0.99
C17D H10 0.99
C18D C19D 1.374(4)
C18D C23D 1.387(4)
C19D C20D 1.371(5)
C19D H19D 0.95
C20D C21D 1.398(5)
C20D H20D 0.95
C21D C22D 1.378(4)
C21D C24D 1.519(5)
C22D C23D 1.388(5)
C22D H22D 0.95
C23D H23D 0.95
C24D H24J 0.98
C24D H24K 0.98
C24D H24L 0.98
C13H C14H 1.50(2)
C13H H13E 0.99
C13H H13F 0.99
C14H C15H 1.430(12)
C14H H14E 0.99
C14H H14F 0.99
C15H C16H 1.549(12)
C15H H15E 0.99
C15H H15F 0.99
C16H C17H 1.529(13)
C16H H16E 0.99
C16H H16F 0.99
C17H H17D 0.99
C17H H17E 0.99
C13I C14I 1.519(10)
C13I H13G 0.99
C13I H13H 0.99
C14I C15I 1.477(12)
C14I H14G 0.99
C14I H14H 0.99
C15I C16I 1.622(14)
C15I H15G 0.99
C15I H15H 0.99
C16I H16G 0.99
C16I H16H 0.99
C13J C14J 1.553(11)
C13J H29 0.99
C13J H30 0.99
C14J C15J 1.467(12)
C14J H31 0.99
C14J H32 0.99
C15J C16J 1.555(11)
C15J H33 0.99
C15J H34 0.99
C16J C17J 1.521(12)
C16J H35 0.99
C16J H36 0.99
C17J H17F 0.99
C17J H17G 0.99
C13K C14K 1.537(13)
C13K H11 0.99
C13K H12 0.99
C14K C15K 1.491(13)
C14K H13 0.99
C14K H14 0.99
C15K C16K 1.573(15)
C15K H15 0.99
C15K H16 0.99
C16K C17K 1.51(2)
C16K H17 0.99
C16K H18 0.99
C17K H19 0.99
C17K H20 0.99

loop_
_geom_torsion_atom_site_label_1
_geom_torsion_atom_site_label_2
_geom_torsion_atom_site_label_3
_geom_torsion_atom_site_label_4
_geom_torsion
O3A S1A N1A C1A -47.4(3)
O2A S1A N1A C1A -177.1(3)
C18A S1A N1A C1A 68.2(3)
O3A S1A N1A C3A 160.6(2)
O2A S1A N1A C3A 30.9(3)
C18A S1A N1A C3A -83.8(3)
C3A N1A C1A O1A 177.0(4)
S1A N1A C1A O1A 18.3(6)
C3A N1A C1A C2A -1.3(2)
S1A N1A C1A C2A -159.9(2)
O1A C1A C2A C11A 66.5(5)
N1A C1A C2A C11A -115.4(3)
O1A C1A C2A C12A -61.4(5)
N1A C1A C2A C12A 116.7(3)
O1A C1A C2A C3A -176.9(4)
N1A C1A C2A C3A 1.2(2)
C1A N1A C3A C4A 121.5(3)
S1A N1A C3A C4A -79.1(3)
C1A N1A C3A C2A 1.3(2)
S1A N1A C3A C2A 160.7(2)
C11A C2A C3A N1A 112.4(3)
C1A C2A C3A N1A -1.2(2)
C12A C2A C3A N1A -113.7(3)
C11A C2A C3A C4A -6.6(4)
C1A C2A C3A C4A -120.2(3)
C12A C2A C3A C4A 127.3(3)
N1A C3A C4A C5A 166.8(3)
C2A C3A C4A C5A -91.4(4)
N1A C3A C4A C9A -14.6(4)
C2A C3A C4A C9A 87.3(4)
C9A C4A C5A C6A -1.6(5)
C3A C4A C5A C6A 177.2(3)
C4A C5A C6A C7A 0.4(5)
C5A C6A C7A C8A 0.8(5)
C5A C6A C7A C10A -178.9(3)
C6A C7A C8A C9A -0.8(5)
C10A C7A C8A C9A 179.0(3)
C7A C8A C9A C4A -0.4(5)
C5A C4A C9A C8A 1.6(5)
C3A C4A C9A C8A -177.1(3)
C11A C2A C12A C17H -74.4(7)
C1A C2A C12A C17H 53.7(7)
C3A C2A C12A C17H 150.1(6)
C11A C2A C12A C17A -164.6(3)
C1A C2A C12A C17A -36.4(5)
C3A C2A C12A C17A 60.0(4)
C11A C2A C12A C13A 72.0(5)
C1A C2A C12A C13A -159.8(4)
C3A C2A C12A C13A -63.4(5)
C11A C2A C12A C13H 60.5(7)
C1A C2A C12A C13H -171.4(7)
C3A C2A C12A C13H -75.0(7)
C17H C12A C13A C14A -39.4(10)
C17A C12A C13A C14A 43.6(7)
C2A C12A C13A C14A 172.8(6)
C13H C12A C13A C14A -109.5(32)
C12A C13A C14A C15A -45.2(13)
C13A C14A C15A C16A 44.2(13)
C14A C15A C16A C17A -44.5(9)
C17H C12A C17A C16A 60.6(6)
C13A C12A C17A C16A -54.5(5)
C2A C12A C17A C16A 178.9(4)
C13H C12A C17A C16A -48.9(8)
C15A C16A C17A C12A 54.2(7)
O3A S1A C18A C23A -164.6(2)
O2A S1A C18A C23A -31.8(3)
N1A S1A C18A C23A 80.3(3)
O3A S1A C18A C19A 9.2(3)
O2A S1A C18A C19A 142.0(2)
N1A S1A C18A C19A -105.9(2)
C23A C18A C19A C20A 1.2(4)
S1A C18A C19A C20A -172.5(2)
C18A C19A C20A C21A 0.4(4)
C19A C20A C21A C22A -2.1(5)
C19A C20A C21A C24A 175.0(3)
C20A C21A C22A C23A 2.3(5)
C24A C21A C22A C23A -174.7(3)
C19A C18A C23A C22A -1.0(4)
S1A C18A C23A C22A 172.8(2)
C21A C22A C23A C18A -0.8(4)
O3B S1B N1B C1B -177.8(3)
O2B S1B N1B C1B -47.6(3)
C18B S1B N1B C1B 67.8(3)
O3B S1B N1B C3B 31.6(3)
O2B S1B N1B C3B 161.8(2)
C18B S1B N1B C3B -82.8(3)
C3B N1B C1B O1B 176.7(4)
S1B N1B C1B O1B 19.2(5)
C3B N1B C1B C2B -1.3(2)
S1B N1B C1B C2B -158.8(2)
O1B C1B C2B C11B 67.4(5)
N1B C1B C2B C11B -114.8(3)
O1B C1B C2B C12B -63.2(5)
N1B C1B C2B C12B 114.5(3)
O1B C1B C2B C3B -176.5(4)
N1B C1B C2B C3B 1.2(2)
C1B N1B C3B C4B 121.7(3)
S1B N1B C3B C4B -79.8(3)
C1B N1B C3B C2B 1.2(2)
S1B N1B C3B C2B 159.7(2)
C11B C2B C3B N1B 112.7(3)
C1B C2B C3B N1B -1.1(2)
C12B C2B C3B N1B -112.6(3)
C11B C2B C3B C4B -5.3(4)
C1B C2B C3B C4B -119.2(3)
C12B C2B C3B C4B 129.4(3)
N1B C3B C4B C9B -14.5(4)
C2B C3B C4B C9B 86.8(4)
N1B C3B C4B C5B 168.2(3)
C2B C3B C4B C5B -90.5(3)
C9B C4B C5B C6B -0.1(4)
C3B C4B C5B C6B 177.3(3)
C4B C5B C6B C7B 0.3(5)
C5B C6B C7B C8B 0.5(5)
C5B C6B C7B C10B -179.9(3)
C6B C7B C8B C9B -1.4(5)
C10B C7B C8B C9B 179.0(3)
C5B C4B C9B C8B -0.8(5)
C3B C4B C9B C8B -178.0(3)
C7B C8B C9B C4B 1.6(5)
C11B C2B C12B C13I -161.8(5)
C1B C2B C12B C13I -32.0(6)
C3B C2B C12B C13I 63.2(6)
C11B C2B C12B C13B -69.8(5)
C1B C2B C12B C13B 60.0(5)
C3B C2B C12B C13B 155.2(4)
C11B C2B C12B C17B 65.5(4)
C1B C2B C12B C17B -164.7(3)
C3B C2B C12B C17B -69.6(4)
C13I C12B C13B C14B -47.6(5)
C2B C12B C13B C14B -166.3(4)
C17B C12B C13B C14B 59.2(6)
C12B C13B C14B C15B -55.0(8)
C13B C14B C15B C16B 56.9(10)
C14B C15B C16B C17B -58.9(9)
C13I C12B C17B C16I 62.4(7)
C13B C12B C17B C16I -21.7(8)
C2B C12B C17B C16I -159.6(6)
C13I C12B C17B C16B 27.1(6)
C13B C12B C17B C16B -57.0(6)
C2B C12B C17B C16B 165.1(4)
C15B C16B C17B C16I -55.0(10)
C15B C16B C17B C12B 56.1(7)
O3B S1B C18B C19B 141.9(2)
O2B S1B C18B C19B 8.5(3)
N1B S1B C18B C19B -106.2(2)
O3B S1B C18B C23B -31.5(3)
O2B S1B C18B C23B -164.9(2)
N1B S1B C18B C23B 80.4(3)
C23B C18B C19B C20B 0.7(4)
S1B C18B C19B C20B -172.5(2)
C18B C19B C20B C21B 0.4(5)
C19B C20B C21B C22B -1.8(5)
C19B C20B C21B C24B 176.1(3)
C20B C21B C22B C23B 2.1(5)
C24B C21B C22B C23B -175.8(3)
C21B C22B C23B C18B -1.0(5)
C19B C18B C23B C22B -0.4(4)
S1B C18B C23B C22B 172.9(2)
O3C S1C N1C C1C -177.7(3)
O2C S1C N1C C1C -47.9(3)
C18C S1C N1C C1C 66.9(3)
O3C S1C N1C C3C 34.6(3)
O2C S1C N1C C3C 164.4(2)
C18C S1C N1C C3C -80.8(3)
C3C N1C C1C O1C 179.5(4)
S1C N1C C1C O1C 24.7(6)
C3C N1C C1C C2C -1.0(3)
S1C N1C C1C C2C -155.8(3)
O1C C1C C2C C11C 63.1(5)
N1C C1C C2C C11C -116.4(3)
O1C C1C C2C C12C -64.4(5)
N1C C1C C2C C12C 116.2(3)
O1C C1C C2C C3C -179.6(4)
N1C C1C C2C C3C 0.9(2)
C1C N1C C3C C4C 120.8(3)
S1C N1C C3C C4C -82.6(3)
C1C N1C C3C C2C 0.9(2)
S1C N1C C3C C2C 157.5(2)
C11C C2C C3C N1C 113.6(3)
C1C C2C C3C N1C -0.9(2)
C12C C2C C3C N1C -112.3(3)
C11C C2C C3C C4C -3.0(4)
C1C C2C C3C C4C -117.4(3)
C12C C2C C3C C4C 131.1(3)
N1C C3C C4C C5C -12.6(4)
C2C C3C C4C C5C 87.7(4)
N1C C3C C4C C9C 168.7(3)
C2C C3C C4C C9C -91.1(3)
C9C C4C C5C C6C -1.0(5)
C3C C4C C5C C6C -179.7(3)
C4C C5C C6C C7C 1.2(5)
C5C C6C C7C C8C -0.3(5)
C5C C6C C7C C10C -178.8(3)
C6C C7C C8C C9C -0.8(5)
C10C C7C C8C C9C 177.7(3)
C7C C8C C9C C4C 1.0(5)
C5C C4C C9C C8C -0.2(5)
C3C C4C C9C C8C 178.7(3)
C11C C2C C12C C17J -167.8(6)
C1C C2C C12C C17J -39.8(6)
C3C C2C C12C C17J 56.2(6)
C11C C2C C12C C13J 56.1(5)
C1C C2C C12C C13J -175.9(4)
C3C C2C C12C C13J -79.9(5)
C11C C2C C12C C13C 75.2(4)
C1C C2C C12C C13C -156.8(4)
C3C C2C C12C C13C -60.7(4)
C11C C2C C12C C17C -169.9(4)
C1C C2C C12C C17C -41.9(5)
C3C C2C C12C C17C 54.1(5)
C17J C12C C13C C14C 49.7(7)
C13J C12C C13C C14C -100.4(16)
C2C C12C C13C C14C 175.0(4)
C17C C12C C13C C14C 55.9(6)
C12C C13C C14C C15C -59.3(7)
C13C C14C C15C C16C 56.3(8)
C14C C15C C16C C17C -57.3(8)
C15C C16C C17C C12C 59.2(8)
C17J C12C C17C C16C 20.4(55)
C13J C12C C17C C16C -48.4(8)
C2C C12C C17C C16C -177.0(5)
C13C C12C C17C C16C -56.6(7)
O3C S1C C18C C23C 153.9(2)
O2C S1C C18C C23C 20.3(3)
N1C S1C C18C C23C -93.5(3)
O3C S1C C18C C19C -25.2(3)
O2C S1C C18C C19C -158.8(2)
N1C S1C C18C C19C 87.5(3)
C23C C18C C19C C20C 1.3(5)
S1C C18C C19C C20C -179.6(2)
C18C C19C C20C C21C 0.2(5)
C19C C20C C21C C22C -1.2(5)
C19C C20C C21C C24C 179.7(3)
C20C C21C C22C C23C 0.7(5)
C24C C21C C22C C23C 179.9(3)
C19C C18C C23C C22C -1.8(5)
S1C C18C C23C C22C 179.2(2)
C21C C22C C23C C18C 0.7(5)
O3D S1D N1D C1D -177.0(3)
O2D S1D N1D C1D -46.4(3)
C18D S1D N1D C1D 68.7(3)
O3D S1D N1D C3D 34.0(3)
O2D S1D N1D C3D 164.5(2)
C18D S1D N1D C3D -80.3(3)
C3D N1D C1D O1D 177.1(4)
S1D N1D C1D O1D 20.7(5)
C3D N1D C1D C2D -0.7(2)
S1D N1D C1D C2D -157.1(2)
O1D C1D C2D C11D 66.5(5)
N1D C1D C2D C11D -115.9(3)
O1D C1D C2D C12D -61.9(5)
N1D C1D C2D C12D 115.7(3)
O1D C1D C2D C3D -176.9(4)
N1D C1D C2D C3D 0.7(2)
C1D N1D C3D C4D 120.9(3)
S1D N1D C3D C4D -81.7(3)
C1D N1D C3D C2D 0.7(2)
S1D N1D C3D C2D 158.2(2)
C11D C2D C3D N1D 113.0(3)
C1D C2D C3D N1D -0.7(2)
C12D C2D C3D N1D -112.7(3)
C11D C2D C3D C4D -3.5(4)
C1D C2D C3D C4D -117.2(3)
C12D C2D C3D C4D 130.8(3)
N1D C3D C4D C5D -14.0(4)
C2D C3D C4D C5D 87.1(4)
N1D C3D C4D C9D 166.9(3)
C2D C3D C4D C9D -92.0(3)
C9D C4D C5D C6D -0.1(5)
C3D C4D C5D C6D -179.1(3)
C4D C5D C6D C7D 0.2(5)
C5D C6D C7D C8D 0.3(5)
C5D C6D C7D C10D -178.9(3)
C6D C7D C8D C9D -0.8(5)
C10D C7D C8D C9D 178.4(3)
C7D C8D C9D C4D 0.9(5)
C5D C4D C9D C8D -0.5(5)
C3D C4D C9D C8D 178.7(3)
C11D C2D C12D C17K -162.3(6)
C1D C2D C12D C17K -34.0(6)
C3D C2D C12D C17K 62.1(6)
C11D C2D C12D C13D 57.3(4)
C1D C2D C12D C13D -174.4(3)
C3D C2D C12D C13D -78.3(4)
C11D C2D C12D C17D -174.5(4)
C1D C2D C12D C17D -46.2(4)
C3D C2D C12D C17D 50.0(4)
C11D C2D C12D C13K 78.9(5)
C1D C2D C12D C13K -152.8(5)
C3D C2D C12D C13K -56.6(5)
C17K C12D C13D C14D 46.2(8)
C17D C12D C13D C14D 56.3(6)
C2D C12D C13D C14D -176.2(4)
C13K C12D C13D C14D 79.6(14)
C12D C13D C14D C15D -50.7(7)
C13D C14D C15D C16D 56.5(7)
C14D C15D C16D C17D -62.8(7)
C17K C12D C17D C16D 69.7(31)
C13D C12D C17D C16D -60.7(5)
C2D C12D C17D C16D 173.7(4)
C13K C12D C17D C16D -68.7(6)
C15D C16D C17D C12D 62.1(7)
O3D S1D C18D C19D 153.8(2)
O2D S1D C18D C19D 20.5(3)
N1D S1D C18D C19D -93.8(3)
O3D S1D C18D C23D -27.0(3)
O2D S1D C18D C23D -160.3(2)
N1D S1D C18D C23D 85.3(3)
C23D C18D C19D C20D -0.6(5)
S1D C18D C19D C20D 178.5(2)
C18D C19D C20D C21D 1.2(5)
C19D C20D C21D C22D -1.3(5)
C19D C20D C21D C24D 179.7(3)
C20D C21D C22D C23D 0.8(5)
C24D C21D C22D C23D 179.8(3)
C21D C22D C23D C18D -0.2(5)
C19D C18D C23D C22D 0.1(5)
S1D C18D C23D C22D -179.0(2)
C17H C12A C13H C14H -41.0(14)
C17A C12A C13H C14H 44.9(13)
C13A C12A C13H C14H 73.8(30)
C2A C12A C13H C14H -179.7(9)
C12A C13H C14H C15H 10.9(17)
C13H C14H C15H C16H -2.9(19)
C14H C15H C16H C17H 19.7(16)
C17A C12A C17H C16H -51.2(8)
C13A C12A C17H C16H 50.3(11)
C2A C12A C17H C16H -164.7(6)
C13H C12A C17H C16H 61.7(12)
C15H C16H C17H C12A -50.6(12)
C13B C12B C13I C14I 63.2(7)
C2B C12B C13I C14I 179.5(5)
C17B C12B C13I C14I -47.3(8)
C12B C13I C14I C15I 48.3(11)
C13I C14I C15I C16I -55.3(10)
C12B C17B C16I C15I -64.1(8)
C16B C17B C16I C15I 17.6(6)
C14I C15I C16I C17B 61.4(9)
C17J C12C C13J C14J 49.0(9)
C2C C12C C13J C14J -175.4(6)
C13C C12C C13J C14J 82.3(15)
C17C C12C C13J C14J 55.6(8)
C12C C13J C14J C15J -49.7(10)
C13J C14J C15J C16J 55.1(11)
C14J C15J C16J C17J -56.6(11)
C13J C12C C17J C16J -51.5(10)
C2C C12C C17J C16J 175.9(6)
C13C C12C C17J C16J -61.5(9)
C17C C12C C17J C16J -165.9(64)
C15J C16J C17J C12C 52.9(11)
C17K C12D C13K C14K 48.0(9)
C13D C12D C13K C14K -103.0(17)
C17D C12D C13K C14K 55.7(8)
C2D C12D C13K C14K 173.2(6)
C12D C13K C14K C15K -63.3(11)
C13K C14K C15K C16K 57.8(13)
C14K C15K C16K C17K -42.5(13)
C13D C12D C17K C16K -26.9(15)
C17D C12D C17K C16K -81.2(32)
C2D C12D C17K C16K -162.2(10)
C13K C12D C17K C16K -38.4(13)
C15K C16K C17K C12D 36.8(16)

loop_
_platon_squeeze_void_nr
_platon_squeeze_void_average_x
_platon_squeeze_void_average_y
_platon_squeeze_void_average_z
_platon_squeeze_void_volume
_platon_squeeze_void_count_electrons
_platon_squeeze_void_content
1 -0.092 0.300 0.250 193 49 ' '
2 0.092 0.800 0.750 193 49 ' '
